data_7705427
loop_
_publ_author_name
'R\"osch, Andreas'
'Schreiner, Simon H. F.'
'Sch\"uler, Philipp'
'G\"orls, Helmar'
'Kretschmer, Robert'

_publ_section_title
;
 Magnesium bis(amidinate) and bis(guanidinate) complexes: impact of the
 ligand backbone and bridging groups on the coordination behaviour.
;
_journal_issue 37
_journal_name_full 'Dalton transactions (Cambridge, England : 2003)'
_journal_page_first 13072
_journal_page_last 13082
_journal_paper_doi 10.1039/d0dt01923b
_journal_volume 49
_journal_year 2020
_chemical_formula_moiety 'C74 H116 Mg2 N8, C7 H8'
_chemical_formula_sum 'C81 H124 Mg2 N8'
_chemical_formula_weight 1258.49
_space_group_crystal_system triclinic
_space_group_IT_number 2
_space_group_name_Hall '-P 1'
_space_group_name_H-M_alt 'P -1'
_atom_sites_solution_hydrogens geom
_audit_creation_method SHELXL-2018/3
_audit_update_record
;
2020-05-03 deposited with the CCDC.	2020-08-21 downloaded from the CCDC.
;
_cell_angle_alpha 107.811(2)
_cell_angle_beta 105.290(2)
_cell_angle_gamma 102.834(3)
_cell_formula_units_Z 2
_cell_length_a 12.6943(4)
_cell_length_b 17.8808(6)
_cell_length_c 19.6828(4)
_cell_measurement_reflns_used 47509
_cell_measurement_temperature 123(2)
_cell_measurement_theta_max 74.576
_cell_measurement_theta_min 2.524
_cell_volume 3873.6(2)
_computing_cell_refinement 'CrysAlisPro 1.171.38.43 (Rigaku OD, 2015)'
_computing_data_collection 'CrysAlisPro 1.171.38.43 (Rigaku OD, 2015)'
_computing_data_reduction 'CrysAlisPro 1.171.38.43 (Rigaku OD, 2015)'
_computing_molecular_graphics SHELXTL/PC
_computing_publication_material 'SHELXL-2018/3 (Sheldrick, 2018)'
_computing_structure_refinement 'SHELXL-2018/3 (Sheldrick, 2018)'
_computing_structure_solution 'SHELXT 2014/5 (Sheldrick, 2014)'
_diffrn_ambient_temperature 123(2)
_diffrn_measured_fraction_theta_full 0.996
_diffrn_measured_fraction_theta_max 0.970
_diffrn_measurement_device_type 'Xcalibur, AtlasS2, Gemini ultra'
_diffrn_measurement_method '\w scans'
_diffrn_radiation_type CuK\a
_diffrn_radiation_wavelength 1.54184
_diffrn_reflns_av_R_equivalents 0.0542
_diffrn_reflns_av_unetI/netI 0.0460
_diffrn_reflns_Laue_measured_fraction_full 0.996
_diffrn_reflns_Laue_measured_fraction_max 0.970
_diffrn_reflns_limit_h_max 14
_diffrn_reflns_limit_h_min -15
_diffrn_reflns_limit_k_max 22
_diffrn_reflns_limit_k_min -22
_diffrn_reflns_limit_l_max 24
_diffrn_reflns_limit_l_min -23
_diffrn_reflns_number 47509
_diffrn_reflns_point_group_measured_fraction_full 0.996
_diffrn_reflns_point_group_measured_fraction_max 0.970
_diffrn_reflns_theta_full 67.684
_diffrn_reflns_theta_max 74.576
_diffrn_reflns_theta_min 2.524
_diffrn_source 'micro-focus sealed X-ray tube'
_exptl_absorpt_coefficient_mu 0.618
_exptl_absorpt_correction_T_max 0.966
_exptl_absorpt_correction_T_min 0.892
_exptl_absorpt_correction_type gaussian
_exptl_absorpt_process_details
; 
CrysAlisPro 1.171.38.43 (Rigaku Oxford Diffraction, 2015) 
Numerical absorption correction based on gaussian integration over 
   a multifaceted crystal model 
Empirical absorption correction using spherical harmonics, 
 implemented in SCALE3 ABSPACK scaling algorithm. 
;
_exptl_crystal_colour colourless
_exptl_crystal_density_diffrn 1.079
_exptl_crystal_density_method 'not measured'
_exptl_crystal_description prism
_exptl_crystal_F_000 1380
_exptl_crystal_size_max 0.266
_exptl_crystal_size_mid 0.168
_exptl_crystal_size_min 0.074
_refine_diff_density_max 0.768
_refine_diff_density_min -0.724
_refine_diff_density_rms 0.053
_refine_ls_extinction_method none
_refine_ls_goodness_of_fit_ref 1.058
_refine_ls_hydrogen_treatment constr
_refine_ls_matrix_type full
_refine_ls_number_parameters 902
_refine_ls_number_reflns 15389
_refine_ls_number_restraints 44
_refine_ls_restrained_S_all 1.065
_refine_ls_R_factor_all 0.0949
_refine_ls_R_factor_gt 0.0763
_refine_ls_shift/su_max 0.029
_refine_ls_shift/su_mean 0.001
_refine_ls_structure_factor_coef Fsqd
_refine_ls_weighting_details 'w=1/[\s^2^(Fo^2^)+(0.1092P)^2^+1.9685P] where P=(Fo^2^+2Fc^2^)/3'
_refine_ls_weighting_scheme calc
_refine_ls_wR_factor_gt 0.2036
_refine_ls_wR_factor_ref 0.2245
_reflns_Friedel_coverage 0.000
_reflns_number_gt 11705
_reflns_number_total 15389
_reflns_threshold_expression 'I > 2\s(I)'
_cod_data_source_file d0dt01923b2.cif
_cod_data_source_block FO7069_4b
_cod_depositor_comments 'Adding full bibliography for 7705422--7705428.cif.'
_cod_database_code 7705427
_shelx_shelxl_version_number 2018/3
_shelx_space_group_comment
; 
The symmetry employed for this shelxl refinement is uniquely defined 
by the following loop, which should always be used as a source of 
symmetry information in preference to the above space-group names. 
They are only intended as comments. 
;
_shelx_estimated_absorpt_t_min 0.853
_shelx_estimated_absorpt_t_max 0.956

loop_
_space_group_symop_operation_xyz
'x, y, z'
'-x, -y, -z'

loop_
_atom_site_label
_atom_site_type_symbol
_atom_site_fract_x
_atom_site_fract_y
_atom_site_fract_z
_atom_site_U_iso_or_equiv
_atom_site_adp_type
_atom_site_occupancy
_atom_site_site_symmetry_order
_atom_site_calc_flag
_atom_site_refinement_flags_posn
_atom_site_refinement_flags_adp
_atom_site_refinement_flags_occupancy
_atom_site_disorder_assembly
_atom_site_disorder_group
Mg1 Mg 0.47257(7) 0.63424(6) 0.31380(4) 0.0465(2) Uani 1 1 d . . . . .
Mg2 Mg 0.44338(6) 0.33203(6) 0.16562(4) 0.0438(2) Uani 1 1 d . . . . .
N1 N 0.31663(19) 0.65499(14) 0.29131(11) 0.0453(5) Uani 1 1 d . . . . .
N3 N 0.54437(18) 0.42932(14) 0.15283(12) 0.0459(5) Uani 1 1 d . . . . .
N4 N 0.59833(15) 0.32162(11) 0.15725(10) 0.0348(4) Uani 1 1 d . . . . .
N5 N 0.6263(2) 0.70699(13) 0.40025(12) 0.0521(6) Uani 1 1 d . . . . .
N6 N 0.56500(17) 0.57125(12) 0.36265(11) 0.0416(4) Uani 1 1 d . . . . .
N8 N 0.28033(16) 0.24790(12) 0.11649(11) 0.0368(4) Uani 1 1 d . . . . .
C1 C 0.2928(11) 0.7307(7) 0.3447(7) 0.0378(7) Uani 0.256(3) 1 d . . P A 1
C2 C 0.2422(10) 0.7067(7) 0.3934(6) 0.0430(6) Uani 0.256(3) 1 d . . P A 1
C3 C 0.2102(12) 0.7658(8) 0.4406(7) 0.0569(7) Uani 0.256(3) 1 d . . P A 1
H3A H 0.173818 0.751158 0.473346 0.068 Uiso 0.256(3) 1 calc R U P A 1
C4 C 0.2294(13) 0.8433(9) 0.4412(7) 0.0643(11) Uani 0.256(3) 1 d . . P A 1
H4A H 0.206734 0.882345 0.474271 0.077 Uiso 0.256(3) 1 calc R U P A 1
C5 C 0.2829(12) 0.8667(8) 0.3930(7) 0.0569(7) Uani 0.256(3) 1 d . . P A 1
H5A H 0.297503 0.921742 0.394584 0.068 Uiso 0.256(3) 1 calc R U P A 1
C6 C 0.3144(10) 0.8095(7) 0.3432(6) 0.0430(6) Uani 0.256(3) 1 d . . P A 1
C7 C 0.2295(11) 0.6229(8) 0.3967(7) 0.0475(6) Uani 0.256(3) 1 d . . P A 1
H7A H 0.229574 0.583620 0.348031 0.057 Uiso 0.256(3) 1 calc R U P A 1
C8 C 0.1214(12) 0.5877(9) 0.4104(9) 0.061(3) Uani 0.256(3) 1 d . . P A 1
H8A H 0.115656 0.531888 0.409831 0.092 Uiso 0.256(3) 1 calc R U P A 1
H8B H 0.053583 0.584327 0.370169 0.092 Uiso 0.256(3) 1 calc R U P A 1
H8C H 0.124541 0.623849 0.460216 0.092 Uiso 0.256(3) 1 calc R U P A 1
C9 C 0.3366(16) 0.6348(9) 0.4645(8) 0.061(4) Uani 0.256(3) 1 d . . P A 1
H9A H 0.328033 0.582859 0.472851 0.092 Uiso 0.256(3) 1 calc R U P A 1
H9B H 0.342657 0.679274 0.510750 0.092 Uiso 0.256(3) 1 calc R U P A 1
H9C H 0.406679 0.649822 0.452574 0.092 Uiso 0.256(3) 1 calc R U P A 1
C10 C 0.3772(11) 0.8349(8) 0.2914(7) 0.0475(6) Uani 0.256(3) 1 d . . P A 1
H10A H 0.369965 0.781842 0.251145 0.057 Uiso 0.256(3) 1 calc R U P A 1
C11 C 0.495(2) 0.8740(14) 0.3337(12) 0.0850(16) Uani 0.256(3) 1 d . . P A 1
H11A H 0.536907 0.878450 0.299226 0.127 Uiso 0.256(3) 1 calc R U P A 1
H11B H 0.522467 0.841399 0.361926 0.127 Uiso 0.256(3) 1 calc R U P A 1
H11C H 0.507402 0.929835 0.369810 0.127 Uiso 0.256(3) 1 calc R U P A 1
C12 C 0.254(2) 0.8637(19) 0.2527(16) 0.0850(16) Uani 0.256(3) 1 d . . P A 1
H12A H 0.182727 0.817408 0.236552 0.127 Uiso 0.256(3) 1 calc R U P A 1
H12B H 0.259577 0.876765 0.208602 0.127 Uiso 0.256(3) 1 calc R U P A 1
H12C H 0.252823 0.912698 0.291877 0.127 Uiso 0.256(3) 1 calc R U P A 1
C1A C 0.2551(3) 0.6974(2) 0.32807(19) 0.0378(7) Uani 0.744(3) 1 d . . P A 2
C2A C 0.2006(3) 0.6657(2) 0.37224(19) 0.0430(6) Uani 0.744(3) 1 d . . P A 2
C3A C 0.1498(4) 0.7133(3) 0.4145(2) 0.0569(7) Uani 0.744(3) 1 d . . P A 2
H3AA H 0.112211 0.692061 0.443770 0.068 Uiso 0.744(3) 1 calc R U P A 2
C4A C 0.1531(4) 0.7908(3) 0.4147(2) 0.0643(11) Uani 0.744(3) 1 d . . P A 2
H4AA H 0.116426 0.822078 0.443077 0.077 Uiso 0.744(3) 1 calc R U P A 2
C5A C 0.2100(4) 0.8231(3) 0.3736(2) 0.0569(7) Uani 0.744(3) 1 d . . P A 2
H5AA H 0.213438 0.877262 0.375137 0.068 Uiso 0.744(3) 1 calc R U P A 2
C6A C 0.2622(3) 0.7779(2) 0.32986(19) 0.0430(6) Uani 0.744(3) 1 d . . P A 2
C7A C 0.2018(4) 0.5825(3) 0.3757(2) 0.0475(6) Uani 0.744(3) 1 d . . P A 2
H7AA H 0.206838 0.548184 0.326621 0.057 Uiso 0.744(3) 1 calc R U P A 2
C8A C 0.0936(4) 0.5334(4) 0.3832(3) 0.0626(11) Uani 0.744(3) 1 d . . P A 2
H8AA H 0.095402 0.477286 0.377139 0.094 Uiso 0.744(3) 1 calc R U P A 2
H8AB H 0.024655 0.529759 0.343679 0.094 Uiso 0.744(3) 1 calc R U P A 2
H8AC H 0.091281 0.561720 0.433778 0.094 Uiso 0.744(3) 1 calc R U P A 2
C9A C 0.3102(4) 0.5940(3) 0.4404(3) 0.0513(10) Uani 0.744(3) 1 d . . P A 2
H9AA H 0.312127 0.539465 0.440374 0.077 Uiso 0.744(3) 1 calc R U P A 2
H9AB H 0.308600 0.628000 0.489504 0.077 Uiso 0.744(3) 1 calc R U P A 2
H9AC H 0.379308 0.621804 0.432788 0.077 Uiso 0.744(3) 1 calc R U P A 2
C10A C 0.3305(4) 0.8181(3) 0.2903(2) 0.0475(6) Uani 0.744(3) 1 d . . P A 2
H10B H 0.338624 0.772225 0.249846 0.057 Uiso 0.744(3) 1 calc R U P A 2
C11A C 0.4534(6) 0.8734(4) 0.3465(4) 0.0850(16) Uani 0.744(3) 1 d . . P A 2
H11D H 0.496437 0.898361 0.319764 0.127 Uiso 0.744(3) 1 calc R U P A 2
H11E H 0.493293 0.839435 0.366692 0.127 Uiso 0.744(3) 1 calc R U P A 2
H11F H 0.448871 0.917471 0.388673 0.127 Uiso 0.744(3) 1 calc R U P A 2
C12A C 0.2925(7) 0.8763(6) 0.2535(5) 0.0850(16) Uani 0.744(3) 1 d . . P A 2
H12D H 0.342149 0.889297 0.225255 0.127 Uiso 0.744(3) 1 calc R U P A 2
H12E H 0.299075 0.927793 0.293401 0.127 Uiso 0.744(3) 1 calc R U P A 2
H12F H 0.211992 0.849016 0.218394 0.127 Uiso 0.744(3) 1 calc R U P A 2
C13 C 0.2918(2) 0.6219(2) 0.21635(14) 0.0508(6) Uani 1 1 d . . . . .
C14 C 0.1719(2) 0.59925(19) 0.15377(15) 0.0509(6) Uani 1 1 d . . . . .
C15 C 0.1241(4) 0.5057(2) 0.1085(2) 0.0959(14) Uani 1 1 d . . . . .
H15A H 0.174613 0.488949 0.081099 0.144 Uiso 1 1 calc R U . . .
H15B H 0.046173 0.490734 0.071679 0.144 Uiso 1 1 calc R U . . .
H15C H 0.120644 0.477027 0.143477 0.144 Uiso 1 1 calc R U . . .
C16 C 0.0808(3) 0.6199(3) 0.18557(19) 0.0732(10) Uani 1 1 d . . . . .
H16A H 0.105637 0.679981 0.214828 0.110 Uiso 1 1 calc R U . . .
H16B H 0.070332 0.590303 0.219054 0.110 Uiso 1 1 calc R U . . .
H16C H 0.007401 0.602775 0.143384 0.110 Uiso 1 1 calc R U . . .
C17 C 0.1824(3) 0.6473(2) 0.10160(16) 0.0627(8) Uani 1 1 d . . . . .
H17A H 0.202116 0.706898 0.131074 0.094 Uiso 1 1 calc R U . . .
H17B H 0.108537 0.627630 0.059177 0.094 Uiso 1 1 calc R U . . .
H17C H 0.243165 0.638071 0.081347 0.094 Uiso 1 1 calc R U . . .
N2 N 0.3859(3) 0.6158(2) 0.20114(16) 0.0335(6) Uani 0.638(3) 1 d . U P B 1
C18 C 0.3914(4) 0.5794(2) 0.1260(2) 0.0432(7) Uani 0.638(3) 1 d D U P B 1
H18A H 0.451670 0.619669 0.119565 0.052 Uiso 0.638(3) 1 calc R U P B 1
H18B H 0.316346 0.568283 0.086619 0.052 Uiso 0.638(3) 1 calc R U P B 1
C19 C 0.4193(3) 0.4977(3) 0.1136(2) 0.0501(9) Uani 0.638(3) 1 d D U P B 1
H19A H 0.367900 0.461727 0.129456 0.060 Uiso 0.638(3) 1 calc R U P B 1
H19B H 0.402250 0.468165 0.058416 0.060 Uiso 0.638(3) 1 calc R U P B 1
N2A N 0.3633(5) 0.5727(4) 0.1991(3) 0.0335(6) Uani 0.362(3) 1 d . U P B 2
C18A C 0.3553(5) 0.5147(4) 0.1256(4) 0.0432(7) Uani 0.362(3) 1 d D U P B 2
H18C H 0.289102 0.513372 0.084631 0.052 Uiso 0.362(3) 1 calc R U P B 2
H18D H 0.340202 0.458060 0.126008 0.052 Uiso 0.362(3) 1 calc R U P B 2
C19A C 0.4622(5) 0.5378(5) 0.1086(3) 0.0501(9) Uani 0.362(3) 1 d D U P B 2
H19C H 0.448151 0.508497 0.053851 0.060 Uiso 0.362(3) 1 calc R U P B 2
H19D H 0.492559 0.598521 0.122553 0.060 Uiso 0.362(3) 1 calc R U P B 2
C20 C 0.5430(3) 0.51040(19) 0.15708(16) 0.0630(8) Uani 1 1 d D . . . .
H20A H 0.595205 0.532978 0.133351 0.076 Uiso 0.638(3) 1 calc R U P B 1
H20B H 0.567436 0.549213 0.210859 0.076 Uiso 0.638(3) 1 calc R U P B 1
H20C H 0.619792 0.537912 0.157025 0.076 Uiso 0.362(3) 1 calc R U P B 2
H20D H 0.544565 0.538715 0.209316 0.076 Uiso 0.362(3) 1 calc R U P B 2
C21 C 0.62860(18) 0.39631(13) 0.15306(11) 0.0321(4) Uani 1 1 d . . . . .
C22 C 0.74521(19) 0.44115(14) 0.15030(12) 0.0346(4) Uani 1 1 d . . . . .
C23 C 0.7238(3) 0.45404(18) 0.07498(15) 0.0497(6) Uani 1 1 d . . . . .
H23A H 0.672368 0.487409 0.071537 0.075 Uiso 1 1 calc R U . . .
H23B H 0.687626 0.399888 0.032016 0.075 Uiso 1 1 calc R U . . .
H23C H 0.797565 0.483084 0.073236 0.075 Uiso 1 1 calc R U . . .
C24 C 0.8036(3) 0.52480(17) 0.21967(16) 0.0548(7) Uani 1 1 d . . . . .
H24A H 0.753416 0.559186 0.217715 0.082 Uiso 1 1 calc R U . . .
H24B H 0.877876 0.553804 0.218515 0.082 Uiso 1 1 calc R U . . .
H24C H 0.816530 0.514595 0.266883 0.082 Uiso 1 1 calc R U . . .
C25 C 0.8316(2) 0.39431(16) 0.15473(17) 0.0487(6) Uani 1 1 d . . . . .
H25A H 0.845456 0.382937 0.201382 0.073 Uiso 1 1 calc R U . . .
H25B H 0.904527 0.428152 0.155593 0.073 Uiso 1 1 calc R U . . .
H25C H 0.800415 0.341658 0.110067 0.073 Uiso 1 1 calc R U . . .
C26 C 0.65271(19) 0.25995(13) 0.15046(12) 0.0344(4) Uani 1 1 d . . . . .
C27 C 0.6336(2) 0.20068(14) 0.07826(14) 0.0402(5) Uani 1 1 d . . . . .
C28 C 0.6747(2) 0.13447(16) 0.07461(15) 0.0475(6) Uani 1 1 d . . . . .
H28A H 0.662390 0.094405 0.026094 0.057 Uiso 1 1 calc R U . . .
C29 C 0.7332(3) 0.12546(16) 0.13987(16) 0.0500(6) Uani 1 1 d . . . . .
H29A H 0.759524 0.079146 0.136217 0.060 Uiso 1 1 calc R U . . .
C30 C 0.7531(2) 0.18430(16) 0.21058(15) 0.0474(6) Uani 1 1 d . . . . .
H30A H 0.794125 0.178331 0.255434 0.057 Uiso 1 1 calc R U . . .
C31 C 0.7141(2) 0.25212(14) 0.21737(13) 0.0390(5) Uani 1 1 d . . . . .
C32 C 0.5670(2) 0.20687(17) 0.00461(14) 0.0474(6) Uani 1 1 d . . . . .
H32A H 0.557263 0.262923 0.017957 0.057 Uiso 1 1 calc R U . . .
C33 C 0.6308(3) 0.1979(2) -0.05227(17) 0.0611(7) Uani 1 1 d . . . . .
H33A H 0.589234 0.208477 -0.095986 0.092 Uiso 1 1 calc R U . . .
H33B H 0.634560 0.141309 -0.070057 0.092 Uiso 1 1 calc R U . . .
H33C H 0.709457 0.238031 -0.027027 0.092 Uiso 1 1 calc R U . . .
C34 C 0.4467(3) 0.1410(2) -0.03404(17) 0.0665(8) Uani 1 1 d . . . . .
H34A H 0.405486 0.146207 -0.081153 0.100 Uiso 1 1 calc R U . . .
H34B H 0.403333 0.149194 0.000551 0.100 Uiso 1 1 calc R U . . .
H34C H 0.454174 0.085509 -0.046281 0.100 Uiso 1 1 calc R U . . .
C35 C 0.7326(2) 0.31441(15) 0.29537(14) 0.0476(6) Uani 1 1 d . . . . .
H35A H 0.729491 0.367650 0.289684 0.057 Uiso 1 1 calc R U . . .
C36 C 0.6348(3) 0.28497(19) 0.32242(16) 0.0582(7) Uani 1 1 d . . . . .
H36A H 0.645625 0.327265 0.371491 0.087 Uiso 1 1 calc R U . . .
H36B H 0.635413 0.232694 0.328554 0.087 Uiso 1 1 calc R U . . .
H36C H 0.560454 0.276072 0.284560 0.087 Uiso 1 1 calc R U . . .
C37 C 0.8501(3) 0.3334(2) 0.35554(18) 0.0715(9) Uani 1 1 d . . . . .
H37A H 0.860800 0.378907 0.402575 0.107 Uiso 1 1 calc R U . . .
H37B H 0.911650 0.349895 0.336402 0.107 Uiso 1 1 calc R U . . .
H37C H 0.853022 0.283734 0.366202 0.107 Uiso 1 1 calc R U . . .
C38 C 0.6832(5) 0.7928(4) 0.4376(3) 0.0440(11) Uani 0.670(3) 1 d . . P C 1
C39 C 0.6708(5) 0.8435(3) 0.5033(2) 0.0490(8) Uani 0.670(3) 1 d . . P C 1
C40 C 0.7233(6) 0.9289(3) 0.5294(3) 0.0663(10) Uani 0.670(3) 1 d . . P C 1
H40A H 0.715782 0.964278 0.573683 0.080 Uiso 0.670(3) 1 calc R U P C 1
C41 C 0.7868(7) 0.9639(3) 0.4925(3) 0.0785(18) Uani 0.670(3) 1 d . . P C 1
H41A H 0.821341 1.022603 0.511312 0.094 Uiso 0.670(3) 1 calc R U P C 1
C42 C 0.7994(6) 0.9138(3) 0.4287(3) 0.0663(10) Uani 0.670(3) 1 d . . P C 1
H42A H 0.844003 0.938040 0.404284 0.080 Uiso 0.670(3) 1 calc R U P C 1
C43 C 0.7478(4) 0.8280(3) 0.3996(3) 0.0490(8) Uani 0.670(3) 1 d . . P C 1
C44 C 0.5993(5) 0.8078(3) 0.5446(3) 0.0561(8) Uani 0.670(3) 1 d . . P C 1
H44A H 0.585170 0.746480 0.525744 0.067 Uiso 0.670(3) 1 calc R U P C 1
C45 C 0.4817(6) 0.8207(4) 0.5261(3) 0.0767(8) Uani 0.670(3) 1 d . . P C 1
H45A H 0.441512 0.797074 0.470640 0.115 Uiso 0.670(3) 1 calc R U P C 1
H45B H 0.492813 0.880363 0.546313 0.115 Uiso 0.670(3) 1 calc R U P C 1
H45C H 0.435388 0.792936 0.549642 0.115 Uiso 0.670(3) 1 calc R U P C 1
C46 C 0.6604(6) 0.8437(4) 0.6307(3) 0.0767(8) Uani 0.670(3) 1 d . . P C 1
H46A H 0.613140 0.815724 0.653624 0.115 Uiso 0.670(3) 1 calc R U P C 1
H46B H 0.671776 0.903405 0.651177 0.115 Uiso 0.670(3) 1 calc R U P C 1
H46C H 0.735667 0.835162 0.642948 0.115 Uiso 0.670(3) 1 calc R U P C 1
C47 C 0.7533(5) 0.7743(3) 0.3247(3) 0.0561(8) Uani 0.670(3) 1 d . . P C 1
H47A H 0.740495 0.716969 0.324543 0.067 Uiso 0.670(3) 1 calc R U P C 1
C48 C 0.6723(6) 0.7653(5) 0.2515(4) 0.0767(8) Uani 0.670(3) 1 d . . P C 1
H48A H 0.592774 0.746860 0.250087 0.115 Uiso 0.670(3) 1 calc R U P C 1
H48B H 0.681656 0.724178 0.209373 0.115 Uiso 0.670(3) 1 calc R U P C 1
H48C H 0.688433 0.819064 0.246172 0.115 Uiso 0.670(3) 1 calc R U P C 1
C49 C 0.8692(5) 0.8007(4) 0.3162(3) 0.0767(8) Uani 0.670(3) 1 d . . P C 1
H49A H 0.928711 0.795765 0.356322 0.115 Uiso 0.670(3) 1 calc R U P C 1
H49B H 0.888854 0.858677 0.320706 0.115 Uiso 0.670(3) 1 calc R U P C 1
H49C H 0.865236 0.764937 0.266004 0.115 Uiso 0.670(3) 1 calc R U P C 1
C38A C 0.7197(12) 0.7925(9) 0.4269(8) 0.0440(11) Uani 0.330(3) 1 d . . P C 2
C39A C 0.7192(9) 0.8497(6) 0.4936(6) 0.0490(8) Uani 0.330(3) 1 d . . P C 2
C40A C 0.7891(12) 0.9332(6) 0.5204(6) 0.0663(10) Uani 0.330(3) 1 d . . P C 2
H40B H 0.790401 0.973454 0.565532 0.080 Uiso 0.330(3) 1 calc R U P C 2
C41A C 0.8561(11) 0.9560(7) 0.4800(6) 0.065(3) Uani 0.330(3) 1 d . . P C 2
H41B H 0.905888 1.011885 0.499226 0.078 Uiso 0.330(3) 1 calc R U P C 2
C42A C 0.8527(12) 0.9005(6) 0.4133(6) 0.0663(10) Uani 0.330(3) 1 d . . P C 2
H42B H 0.898144 0.919206 0.386611 0.080 Uiso 0.330(3) 1 calc R U P C 2
C43A C 0.7840(9) 0.8168(6) 0.3831(6) 0.0490(8) Uani 0.330(3) 1 d . . P C 2
C44A C 0.6416(10) 0.8235(6) 0.5374(6) 0.0561(8) Uani 0.330(3) 1 d . . P C 2
H44B H 0.612250 0.761309 0.516003 0.067 Uiso 0.330(3) 1 calc R U P C 2
C45A C 0.5333(12) 0.8526(8) 0.5273(7) 0.0767(8) Uani 0.330(3) 1 d . . P C 2
H45D H 0.495249 0.841310 0.473257 0.115 Uiso 0.330(3) 1 calc R U P C 2
H45E H 0.557470 0.912489 0.557411 0.115 Uiso 0.330(3) 1 calc R U P C 2
H45F H 0.479163 0.822417 0.544966 0.115 Uiso 0.330(3) 1 calc R U P C 2
C46A C 0.7079(12) 0.8526(9) 0.6250(7) 0.0767(8) Uani 0.330(3) 1 d . . P C 2
H46D H 0.772279 0.830608 0.633091 0.115 Uiso 0.330(3) 1 calc R U P C 2
H46E H 0.654942 0.831910 0.648520 0.115 Uiso 0.330(3) 1 calc R U P C 2
H46F H 0.738013 0.913536 0.648431 0.115 Uiso 0.330(3) 1 calc R U P C 2
C47A C 0.7753(11) 0.7560(6) 0.3076(6) 0.0561(8) Uani 0.330(3) 1 d . . P C 2
H47B H 0.754348 0.698740 0.307731 0.067 Uiso 0.330(3) 1 calc R U P C 2
C48A C 0.6409(13) 0.7711(11) 0.2543(10) 0.0767(8) Uani 0.330(3) 1 d . . P C 2
H48D H 0.578551 0.752075 0.271960 0.115 Uiso 0.330(3) 1 calc R U P C 2
H48E H 0.617840 0.738853 0.199482 0.115 Uiso 0.330(3) 1 calc R U P C 2
H48F H 0.656075 0.830204 0.263642 0.115 Uiso 0.330(3) 1 calc R U P C 2
C49A C 0.8772(11) 0.7697(8) 0.2827(7) 0.0767(8) Uani 0.330(3) 1 d . . P C 2
H49D H 0.865527 0.720293 0.238634 0.115 Uiso 0.330(3) 1 calc R U P C 2
H49E H 0.947387 0.779682 0.324770 0.115 Uiso 0.330(3) 1 calc R U P C 2
H49F H 0.885393 0.818034 0.268498 0.115 Uiso 0.330(3) 1 calc R U P C 2
C50 C 0.6516(2) 0.64127(13) 0.40927(12) 0.0356(5) Uani 1 1 d . . . . .
C51 C 0.7638(2) 0.64368(15) 0.46638(13) 0.0414(5) Uani 1 1 d . . . . .
C52 C 0.8556(3) 0.7305(2) 0.5107(2) 0.0914(14) Uani 1 1 d . . . . .
H52A H 0.823378 0.768149 0.539865 0.137 Uiso 1 1 calc R U . . .
H52B H 0.878642 0.751889 0.474659 0.137 Uiso 1 1 calc R U . . .
H52C H 0.923316 0.726801 0.545782 0.137 Uiso 1 1 calc R U . . .
C53 C 0.8247(3) 0.5917(3) 0.42501(18) 0.0807(12) Uani 1 1 d . . . . .
H53A H 0.847380 0.614925 0.389896 0.121 Uiso 1 1 calc R U . . .
H53B H 0.772193 0.534294 0.396059 0.121 Uiso 1 1 calc R U . . .
H53C H 0.893784 0.592352 0.462399 0.121 Uiso 1 1 calc R U . . .
C54 C 0.7334(3) 0.6154(2) 0.52639(15) 0.0571(7) Uani 1 1 d . . . . .
H54A H 0.699488 0.653199 0.553739 0.086 Uiso 1 1 calc R U . . .
H54B H 0.803517 0.615875 0.562661 0.086 Uiso 1 1 calc R U . . .
H54C H 0.677429 0.558852 0.501365 0.086 Uiso 1 1 calc R U . . .
C55 C 0.5569(3) 0.48675(16) 0.35585(17) 0.0633(8) Uani 1 1 d D . . . .
H55A H 0.555477 0.456048 0.304172 0.076 Uiso 0.744(3) 1 calc R U P D 1
H55B H 0.629435 0.489743 0.392810 0.076 Uiso 0.744(3) 1 calc R U P D 1
H55C H 0.601768 0.484323 0.404142 0.076 Uiso 0.256(3) 1 calc R U P D 2
H55D H 0.579531 0.456934 0.313608 0.076 Uiso 0.256(3) 1 calc R U P D 2
N7 N 0.3441(2) 0.3515(2) 0.23310(16) 0.0386(6) Uani 0.744(3) 1 d . . P D 1
C56 C 0.4619(3) 0.4366(2) 0.36711(19) 0.0477(8) Uani 0.744(3) 1 d D . P D 1
H56A H 0.457152 0.467579 0.416775 0.057 Uiso 0.744(3) 1 calc R U P D 1
H56B H 0.476296 0.384887 0.368717 0.057 Uiso 0.744(3) 1 calc R U P D 1
C57 C 0.3484(3) 0.4146(2) 0.3040(2) 0.0462(8) Uani 0.744(3) 1 d D . P D 1
H57A H 0.283392 0.392431 0.318917 0.055 Uiso 0.744(3) 1 calc R U P D 1
H57B H 0.340872 0.465081 0.295055 0.055 Uiso 0.744(3) 1 calc R U P D 1
N7A N 0.3451(8) 0.3128(6) 0.2332(5) 0.0386(6) Uani 0.256(3) 1 d . . P D 2
C56A C 0.4292(4) 0.4569(5) 0.3381(6) 0.0477(8) Uani 0.256(3) 1 d D . P D 2
H56C H 0.416081 0.488116 0.384409 0.057 Uiso 0.256(3) 1 calc R U P D 2
H56D H 0.393913 0.475532 0.297881 0.057 Uiso 0.256(3) 1 calc R U P D 2
C57A C 0.3590(8) 0.3679(5) 0.3132(6) 0.0462(8) Uani 0.256(3) 1 d D . P D 2
H57C H 0.281338 0.365162 0.315469 0.055 Uiso 0.256(3) 1 calc R U P D 2
H57D H 0.396016 0.345490 0.349778 0.055 Uiso 0.256(3) 1 calc R U P D 2
C58 C 0.2528(2) 0.28304(17) 0.17760(13) 0.0420(5) Uani 1 1 d . . . . .
C59 C 0.1305(2) 0.25875(15) 0.18212(14) 0.0409(5) Uani 1 1 d . . . . .
C60 C 0.1321(3) 0.2261(2) 0.24545(19) 0.0657(8) Uani 1 1 d . . . . .
H60A H 0.192643 0.266780 0.293451 0.098 Uiso 1 1 calc R U . . .
H60B H 0.147923 0.173326 0.231837 0.098 Uiso 1 1 calc R U . . .
H60C H 0.056833 0.217250 0.251715 0.098 Uiso 1 1 calc R U . . .
C61 C 0.0375(2) 0.19217(18) 0.10867(17) 0.0541(7) Uani 1 1 d . . . . .
H61A H 0.035723 0.210241 0.066251 0.081 Uiso 1 1 calc R U . . .
H61B H -0.038014 0.183477 0.114615 0.081 Uiso 1 1 calc R U . . .
H61C H 0.054941 0.139986 0.097917 0.081 Uiso 1 1 calc R U . . .
C62 C 0.0904(3) 0.33490(18) 0.19661(19) 0.0571(7) Uani 1 1 d . . . . .
H62A H 0.082743 0.351699 0.153080 0.086 Uiso 1 1 calc R U . . .
H62B H 0.147272 0.380770 0.243073 0.086 Uiso 1 1 calc R U . . .
H62C H 0.015361 0.320997 0.202963 0.086 Uiso 1 1 calc R U . . .
C63 C 0.21909(19) 0.17342(15) 0.05111(13) 0.0379(5) Uani 1 1 d . . . . .
C64 C 0.2177(2) 0.09583(15) 0.05503(14) 0.0413(5) Uani 1 1 d . . . . .
C65 C 0.1655(2) 0.02512(16) -0.01185(16) 0.0482(6) Uani 1 1 d . . . . .
H65A H 0.163475 -0.027597 -0.009883 0.058 Uiso 1 1 calc R U . . .
C66 C 0.1163(2) 0.02979(18) -0.08162(16) 0.0534(6) Uani 1 1 d . . . . .
H66A H 0.080574 -0.019317 -0.126920 0.064 Uiso 1 1 calc R U . . .
C67 C 0.1195(2) 0.10605(17) -0.08471(15) 0.0507(6) Uani 1 1 d . . . . .
H67A H 0.085983 0.108940 -0.132670 0.061 Uiso 1 1 calc R U . . .
C68 C 0.1704(2) 0.17872(16) -0.01968(14) 0.0443(5) Uani 1 1 d . . . . .
C69 C 0.2770(2) 0.08962(16) 0.13054(15) 0.0463(6) Uani 1 1 d . . . . .
H69A H 0.280775 0.139693 0.172779 0.056 Uiso 1 1 calc R U . . .
C70 C 0.2129(3) 0.0131(2) 0.1401(2) 0.0733(9) Uani 1 1 d . . . . .
H70A H 0.252023 0.015317 0.191092 0.110 Uiso 1 1 calc R U . . .
H70B H 0.212052 -0.037097 0.101314 0.110 Uiso 1 1 calc R U . . .
H70C H 0.133258 0.011775 0.133972 0.110 Uiso 1 1 calc R U . . .
C71 C 0.4011(2) 0.09197(19) 0.13958(16) 0.0542(6) Uani 1 1 d . . . . .
H71A H 0.445024 0.145007 0.140472 0.081 Uiso 1 1 calc R U . . .
H71B H 0.400548 0.046025 0.096572 0.081 Uiso 1 1 calc R U . . .
H71C H 0.437336 0.086376 0.187496 0.081 Uiso 1 1 calc R U . . .
C72 C 0.1765(3) 0.26257(18) -0.02470(16) 0.0576(7) Uani 1 1 d . . . . .
H72A H 0.193647 0.303549 0.027827 0.069 Uiso 1 1 calc R U . . .
C73 C 0.0622(4) 0.2613(3) -0.0768(3) 0.0980(14) Uani 1 1 d . . . . .
H73A H 0.067254 0.318040 -0.073088 0.147 Uiso 1 1 calc R U . . .
H73B H -0.000882 0.239265 -0.061001 0.147 Uiso 1 1 calc R U . . .
H73C H 0.047073 0.225920 -0.129768 0.147 Uiso 1 1 calc R U . . .
C74 C 0.2753(4) 0.2922(2) -0.0507(2) 0.0831(11) Uani 1 1 d . . . . .
H74A H 0.278938 0.346640 -0.052883 0.125 Uiso 1 1 calc R U . . .
H74B H 0.262073 0.252079 -0.101455 0.125 Uiso 1 1 calc R U . . .
H74C H 0.348515 0.296749 -0.014373 0.125 Uiso 1 1 calc R U . . .
C1T C 0.8371(4) 0.0995(3) 0.3772(3) 0.0569(4) Uani 0.753(3) 1 d . . P E 1
H1TA H 0.903122 0.134824 0.421427 0.068 Uiso 0.753(3) 1 calc R U P E 1
C2T C 0.7300(4) 0.1017(2) 0.3773(2) 0.0569(4) Uani 0.753(3) 1 d . . P E 1
H2TA H 0.722623 0.137261 0.421574 0.068 Uiso 0.753(3) 1 calc R U P E 1
C3T C 0.6334(4) 0.0526(2) 0.3137(2) 0.0569(4) Uani 0.753(3) 1 d . . P E 1
H3TA H 0.558900 0.054654 0.312656 0.068 Uiso 0.753(3) 1 calc R U P E 1
C4T C 0.6476(5) -0.0010(3) 0.2498(3) 0.0569(4) Uani 0.753(3) 1 d . . P E 1
H4TA H 0.581316 -0.036475 0.205851 0.068 Uiso 0.753(3) 1 calc R U P E 1
C5T C 0.7536(4) -0.0032(3) 0.2498(3) 0.0569(4) Uani 0.753(3) 1 d . . P E 1
H5TA H 0.760646 -0.039133 0.205593 0.068 Uiso 0.753(3) 1 calc R U P E 1
C6T C 0.8525(4) 0.0469(2) 0.3140(2) 0.0569(4) Uani 0.753(3) 1 d . . P E 1
C7T C 0.9697(5) 0.0447(3) 0.3153(3) 0.0700(12) Uani 0.753(3) 1 d . . P E 1
H7TA H 1.018440 0.055510 0.367341 0.105 Uiso 0.753(3) 1 calc R U P E 1
H7TB H 1.004614 0.087416 0.298898 0.105 Uiso 0.753(3) 1 calc R U P E 1
H7TC H 0.963056 -0.010199 0.280630 0.105 Uiso 0.753(3) 1 calc R U P E 1
C1TA C 0.8080(13) -0.0110(7) 0.2444(7) 0.0569(4) Uani 0.247(3) 1 d . . P E 2
H1TB H 0.781359 -0.052396 0.194258 0.068 Uiso 0.247(3) 1 calc R U P E 2
C2TA C 0.9215(15) 0.0199(9) 0.2885(8) 0.0569(4) Uani 0.247(3) 1 d . . P E 2
H2TB H 0.975106 0.001322 0.267904 0.068 Uiso 0.247(3) 1 calc R U P E 2
C3TA C 0.9625(12) 0.0787(7) 0.3638(7) 0.0569(4) Uani 0.247(3) 1 d . . P E 2
H3TB H 1.042250 0.100269 0.394845 0.068 Uiso 0.247(3) 1 calc R U P E 2
C4TA C 0.8831(12) 0.1023(9) 0.3891(8) 0.0569(4) Uani 0.247(3) 1 d . . P E 2
H4TB H 0.908486 0.141800 0.440047 0.068 Uiso 0.247(3) 1 calc R U P E 2
C5TA C 0.7667(13) 0.0735(7) 0.3468(7) 0.0569(4) Uani 0.247(3) 1 d . . P E 2
H5TB H 0.712911 0.091188 0.367868 0.068 Uiso 0.247(3) 1 calc R U P E 2
C6TA C 0.7323(14) 0.0191(8) 0.2740(8) 0.0569(4) Uani 0.247(3) 1 d . . P E 2
C7TA C 0.6099(14) 0.0056(11) 0.2345(9) 0.0700(12) Uani 0.247(3) 1 d . . P E 2
H7TD H 0.563681 -0.051673 0.222624 0.105 Uiso 0.247(3) 1 calc R U P E 2
H7TE H 0.600804 0.014859 0.187074 0.105 Uiso 0.247(3) 1 calc R U P E 2
H7TF H 0.583532 0.044467 0.267584 0.105 Uiso 0.247(3) 1 calc R U P E 2

loop_
_atom_site_aniso_label
_atom_site_aniso_U_11
_atom_site_aniso_U_22
_atom_site_aniso_U_33
_atom_site_aniso_U_23
_atom_site_aniso_U_13
_atom_site_aniso_U_12
Mg1 0.0418(4) 0.0676(5) 0.0299(4) 0.0157(4) 0.0118(3) 0.0234(4)
Mg2 0.0296(4) 0.0670(5) 0.0358(4) 0.0189(4) 0.0161(3) 0.0143(4)
N1 0.0512(12) 0.0666(13) 0.0364(10) 0.0280(10) 0.0235(9) 0.0327(11)
N3 0.0444(11) 0.0626(13) 0.0493(11) 0.0296(10) 0.0251(9) 0.0310(10)
N4 0.0290(9) 0.0398(9) 0.0402(10) 0.0179(8) 0.0171(7) 0.0108(7)
N5 0.0586(13) 0.0363(10) 0.0463(11) 0.0169(9) -0.0014(10) 0.0106(9)
N6 0.0419(11) 0.0377(10) 0.0354(10) 0.0093(8) 0.0113(8) 0.0051(8)
N8 0.0321(9) 0.0448(10) 0.0392(10) 0.0191(8) 0.0170(7) 0.0139(8)
C1 0.043(2) 0.041(2) 0.0284(17) 0.0113(16) 0.0106(15) 0.0169(16)
C2 0.0442(16) 0.0499(16) 0.0346(12) 0.0146(11) 0.0134(11) 0.0184(12)
C3 0.0702(19) 0.0613(17) 0.0491(14) 0.0206(13) 0.0260(14) 0.0355(14)
C4 0.079(3) 0.073(3) 0.054(2) 0.018(2) 0.035(2) 0.045(2)
C5 0.0702(19) 0.0613(17) 0.0491(14) 0.0206(13) 0.0260(14) 0.0355(14)
C6 0.0442(16) 0.0499(16) 0.0346(12) 0.0146(11) 0.0134(11) 0.0184(12)
C7 0.0552(17) 0.0507(15) 0.0474(12) 0.0256(12) 0.0255(13) 0.0196(15)
C8 0.066(8) 0.057(7) 0.082(9) 0.037(7) 0.047(7) 0.017(6)
C9 0.083(10) 0.052(8) 0.044(8) 0.020(6) 0.010(7) 0.028(8)
C10 0.0552(17) 0.0507(15) 0.0474(12) 0.0256(12) 0.0255(13) 0.0196(15)
C11 0.119(5) 0.086(2) 0.073(2) 0.0481(18) 0.036(3) 0.049(3)
C12 0.119(5) 0.086(2) 0.073(2) 0.0481(18) 0.036(3) 0.049(3)
C1A 0.043(2) 0.041(2) 0.0284(17) 0.0113(16) 0.0106(15) 0.0169(16)
C2A 0.0442(16) 0.0499(16) 0.0346(12) 0.0146(11) 0.0134(11) 0.0184(12)
C3A 0.0702(19) 0.0613(17) 0.0491(14) 0.0206(13) 0.0260(14) 0.0355(14)
C4A 0.079(3) 0.073(3) 0.054(2) 0.018(2) 0.035(2) 0.045(2)
C5A 0.0702(19) 0.0613(17) 0.0491(14) 0.0206(13) 0.0260(14) 0.0355(14)
C6A 0.0442(16) 0.0499(16) 0.0346(12) 0.0146(11) 0.0134(11) 0.0184(12)
C7A 0.0552(17) 0.0507(15) 0.0474(12) 0.0256(12) 0.0255(13) 0.0196(15)
C8A 0.056(3) 0.073(3) 0.069(3) 0.038(3) 0.029(2) 0.018(2)
C9A 0.059(3) 0.058(3) 0.050(3) 0.030(2) 0.023(2) 0.026(2)
C10A 0.0552(17) 0.0507(15) 0.0474(12) 0.0256(12) 0.0255(13) 0.0196(15)
C11A 0.119(5) 0.086(2) 0.073(2) 0.0481(18) 0.036(3) 0.049(3)
C12A 0.119(5) 0.086(2) 0.073(2) 0.0481(18) 0.036(3) 0.049(3)
C13 0.0429(14) 0.0833(19) 0.0380(12) 0.0283(13) 0.0191(10) 0.0303(13)
C14 0.0412(13) 0.0785(18) 0.0469(14) 0.0373(13) 0.0172(11) 0.0253(13)
C15 0.088(3) 0.081(2) 0.090(3) 0.043(2) -0.020(2) 0.022(2)
C16 0.0452(16) 0.142(3) 0.0673(19) 0.073(2) 0.0285(14) 0.0397(19)
C17 0.0547(17) 0.094(2) 0.0423(14) 0.0361(15) 0.0199(12) 0.0128(15)
N2 0.0376(13) 0.0367(15) 0.0298(10) 0.0149(12) 0.0133(9) 0.0143(13)
C18 0.0537(17) 0.0461(14) 0.0339(13) 0.0169(12) 0.0138(12) 0.0247(13)
C19 0.067(2) 0.0459(18) 0.0425(14) 0.0160(13) 0.0155(13) 0.0335(16)
N2A 0.0376(13) 0.0367(15) 0.0298(10) 0.0149(12) 0.0133(9) 0.0143(13)
C18A 0.0537(17) 0.0461(14) 0.0339(13) 0.0169(12) 0.0138(12) 0.0247(13)
C19A 0.067(2) 0.0459(18) 0.0425(14) 0.0160(13) 0.0155(13) 0.0335(16)
C20 0.097(2) 0.080(2) 0.0586(16) 0.0420(15) 0.0489(16) 0.0687(19)
C21 0.0348(11) 0.0414(11) 0.0248(9) 0.0145(8) 0.0130(8) 0.0163(9)
C22 0.0397(12) 0.0381(11) 0.0355(11) 0.0195(9) 0.0198(9) 0.0152(9)
C23 0.0642(17) 0.0628(16) 0.0441(13) 0.0321(12) 0.0339(12) 0.0281(13)
C24 0.0621(17) 0.0460(14) 0.0533(15) 0.0144(12) 0.0324(13) 0.0048(12)
C25 0.0359(12) 0.0497(14) 0.0740(17) 0.0339(13) 0.0277(12) 0.0153(11)
C26 0.0326(11) 0.0348(10) 0.0400(11) 0.0170(9) 0.0184(9) 0.0087(9)
C27 0.0396(12) 0.0408(12) 0.0431(12) 0.0160(10) 0.0218(10) 0.0105(10)
C28 0.0562(15) 0.0413(12) 0.0507(14) 0.0145(11) 0.0320(12) 0.0157(11)
C29 0.0631(17) 0.0406(12) 0.0632(16) 0.0255(12) 0.0365(13) 0.0239(12)
C30 0.0535(15) 0.0462(13) 0.0539(14) 0.0271(11) 0.0240(12) 0.0206(11)
C31 0.0417(12) 0.0356(11) 0.0435(12) 0.0188(9) 0.0188(10) 0.0106(9)
C32 0.0512(14) 0.0515(14) 0.0385(12) 0.0146(11) 0.0193(11) 0.0151(11)
C33 0.0628(18) 0.0758(19) 0.0494(15) 0.0276(14) 0.0292(13) 0.0157(15)
C34 0.0511(17) 0.090(2) 0.0466(15) 0.0183(15) 0.0199(12) 0.0098(15)
C35 0.0617(16) 0.0410(12) 0.0388(12) 0.0174(10) 0.0130(11) 0.0178(11)
C36 0.087(2) 0.0579(16) 0.0451(14) 0.0249(12) 0.0350(14) 0.0316(15)
C37 0.079(2) 0.0606(18) 0.0526(17) 0.0178(14) -0.0004(15) 0.0167(16)
C38 0.054(4) 0.0390(13) 0.041(2) 0.0207(15) 0.015(2) 0.014(2)
C39 0.066(2) 0.0386(11) 0.0433(15) 0.0198(11) 0.0210(14) 0.0119(13)
C40 0.106(3) 0.0407(13) 0.0498(16) 0.0193(12) 0.0331(18) 0.0107(17)
C41 0.131(6) 0.030(2) 0.068(3) 0.017(2) 0.047(4) 0.003(3)
C42 0.106(3) 0.0407(13) 0.0498(16) 0.0193(12) 0.0331(18) 0.0107(17)
C43 0.066(2) 0.0386(11) 0.0433(15) 0.0198(11) 0.0210(14) 0.0119(13)
C44 0.075(2) 0.0425(15) 0.0558(17) 0.0205(12) 0.0335(15) 0.0151(13)
C45 0.087(2) 0.0799(16) 0.0623(13) 0.0303(11) 0.0315(15) 0.0154(15)
C46 0.087(2) 0.0799(16) 0.0623(13) 0.0303(11) 0.0315(15) 0.0154(15)
C47 0.075(2) 0.0425(15) 0.0558(17) 0.0205(12) 0.0335(15) 0.0151(13)
C48 0.087(2) 0.0799(16) 0.0623(13) 0.0303(11) 0.0315(15) 0.0154(15)
C49 0.087(2) 0.0799(16) 0.0623(13) 0.0303(11) 0.0315(15) 0.0154(15)
C38A 0.054(4) 0.0390(13) 0.041(2) 0.0207(15) 0.015(2) 0.014(2)
C39A 0.066(2) 0.0386(11) 0.0433(15) 0.0198(11) 0.0210(14) 0.0119(13)
C40A 0.106(3) 0.0407(13) 0.0498(16) 0.0193(12) 0.0331(18) 0.0107(17)
C41A 0.084(8) 0.048(5) 0.052(6) 0.027(5) 0.011(5) 0.006(5)
C42A 0.106(3) 0.0407(13) 0.0498(16) 0.0193(12) 0.0331(18) 0.0107(17)
C43A 0.066(2) 0.0386(11) 0.0433(15) 0.0198(11) 0.0210(14) 0.0119(13)
C44A 0.075(2) 0.0425(15) 0.0558(17) 0.0205(12) 0.0335(15) 0.0151(13)
C45A 0.087(2) 0.0799(16) 0.0623(13) 0.0303(11) 0.0315(15) 0.0154(15)
C46A 0.087(2) 0.0799(16) 0.0623(13) 0.0303(11) 0.0315(15) 0.0154(15)
C47A 0.075(2) 0.0425(15) 0.0558(17) 0.0205(12) 0.0335(15) 0.0151(13)
C48A 0.087(2) 0.0799(16) 0.0623(13) 0.0303(11) 0.0315(15) 0.0154(15)
C49A 0.087(2) 0.0799(16) 0.0623(13) 0.0303(11) 0.0315(15) 0.0154(15)
C50 0.0406(12) 0.0356(11) 0.0295(10) 0.0133(8) 0.0130(9) 0.0090(9)
C51 0.0421(13) 0.0454(12) 0.0339(11) 0.0181(10) 0.0097(9) 0.0102(10)
C52 0.065(2) 0.075(2) 0.091(3) 0.046(2) -0.0262(19) -0.0094(17)
C53 0.073(2) 0.138(3) 0.0473(16) 0.0344(19) 0.0217(15) 0.066(2)
C54 0.0693(18) 0.0722(18) 0.0352(12) 0.0269(12) 0.0180(12) 0.0257(15)
C55 0.089(2) 0.0353(13) 0.0449(14) 0.0076(11) 0.0193(14) -0.0016(13)
N7 0.0346(12) 0.0407(17) 0.0353(11) 0.0077(14) 0.0167(9) 0.0078(14)
C56 0.066(2) 0.0351(15) 0.0395(18) 0.0147(12) 0.0191(16) 0.0115(14)
C57 0.0478(18) 0.056(2) 0.0530(18) 0.0265(16) 0.0337(15) 0.0252(16)
N7A 0.0346(12) 0.0407(17) 0.0353(11) 0.0077(14) 0.0167(9) 0.0078(14)
C56A 0.066(2) 0.0351(15) 0.0395(18) 0.0147(12) 0.0191(16) 0.0115(14)
C57A 0.0478(18) 0.056(2) 0.0530(18) 0.0265(16) 0.0337(15) 0.0252(16)
C58 0.0322(11) 0.0621(15) 0.0404(12) 0.0252(11) 0.0181(9) 0.0178(11)
C59 0.0329(11) 0.0504(13) 0.0502(13) 0.0261(11) 0.0228(10) 0.0152(10)
C60 0.072(2) 0.096(2) 0.074(2) 0.0571(19) 0.0511(17) 0.0475(19)
C61 0.0307(12) 0.0593(16) 0.0695(17) 0.0187(13) 0.0243(12) 0.0106(11)
C62 0.0500(15) 0.0511(15) 0.081(2) 0.0278(14) 0.0347(14) 0.0193(12)
C63 0.0275(10) 0.0470(12) 0.0436(12) 0.0194(10) 0.0153(9) 0.0148(9)
C64 0.0340(12) 0.0480(13) 0.0507(13) 0.0227(11) 0.0209(10) 0.0182(10)
C65 0.0402(13) 0.0460(13) 0.0602(15) 0.0193(12) 0.0207(11) 0.0161(11)
C66 0.0395(13) 0.0534(15) 0.0546(15) 0.0103(12) 0.0127(11) 0.0119(11)
C67 0.0382(13) 0.0588(15) 0.0463(14) 0.0180(12) 0.0059(10) 0.0140(11)
C68 0.0335(12) 0.0523(14) 0.0478(13) 0.0224(11) 0.0110(10) 0.0153(10)
C69 0.0508(14) 0.0499(13) 0.0535(14) 0.0283(12) 0.0254(11) 0.0253(12)
C70 0.0552(18) 0.092(2) 0.098(3) 0.067(2) 0.0301(17) 0.0252(17)
C71 0.0428(14) 0.0640(16) 0.0551(15) 0.0269(13) 0.0124(11) 0.0170(12)
C72 0.0650(18) 0.0569(16) 0.0480(14) 0.0266(12) 0.0071(12) 0.0217(14)
C73 0.095(3) 0.093(3) 0.101(3) 0.049(2) -0.001(2) 0.048(2)
C74 0.096(3) 0.078(2) 0.080(2) 0.050(2) 0.030(2) 0.014(2)
C1T 0.0746(12) 0.0475(8) 0.0489(8) 0.0225(6) 0.0208(8) 0.0169(8)
C2T 0.0746(12) 0.0475(8) 0.0489(8) 0.0225(6) 0.0208(8) 0.0169(8)
C3T 0.0746(12) 0.0475(8) 0.0489(8) 0.0225(6) 0.0208(8) 0.0169(8)
C4T 0.0746(12) 0.0475(8) 0.0489(8) 0.0225(6) 0.0208(8) 0.0169(8)
C5T 0.0746(12) 0.0475(8) 0.0489(8) 0.0225(6) 0.0208(8) 0.0169(8)
C6T 0.0746(12) 0.0475(8) 0.0489(8) 0.0225(6) 0.0208(8) 0.0169(8)
C7T 0.074(3) 0.076(3) 0.070(3) 0.037(3) 0.031(2) 0.024(2)
C1TA 0.0746(12) 0.0475(8) 0.0489(8) 0.0225(6) 0.0208(8) 0.0169(8)
C2TA 0.0746(12) 0.0475(8) 0.0489(8) 0.0225(6) 0.0208(8) 0.0169(8)
C3TA 0.0746(12) 0.0475(8) 0.0489(8) 0.0225(6) 0.0208(8) 0.0169(8)
C4TA 0.0746(12) 0.0475(8) 0.0489(8) 0.0225(6) 0.0208(8) 0.0169(8)
C5TA 0.0746(12) 0.0475(8) 0.0489(8) 0.0225(6) 0.0208(8) 0.0169(8)
C6TA 0.0746(12) 0.0475(8) 0.0489(8) 0.0225(6) 0.0208(8) 0.0169(8)
C7TA 0.074(3) 0.076(3) 0.070(3) 0.037(3) 0.031(2) 0.024(2)

loop_
_atom_type_symbol
_atom_type_description
_atom_type_scat_dispersion_real
_atom_type_scat_dispersion_imag
_atom_type_scat_source
C C 0.0181 0.0091 'International Tables Vol C Tables 4.2.6.8 and 6.1.1.4'
H H 0.0000 0.0000 'International Tables Vol C Tables 4.2.6.8 and 6.1.1.4'
Mg Mg 0.1719 0.1771 'International Tables Vol C Tables 4.2.6.8 and 6.1.1.4'
N N 0.0311 0.0180 'International Tables Vol C Tables 4.2.6.8 and 6.1.1.4'

loop_
_geom_angle_atom_site_label_1
_geom_angle_atom_site_label_2
_geom_angle_atom_site_label_3
_geom_angle
_geom_angle_site_symmetry_1
_geom_angle_site_symmetry_3
_geom_angle_publ_flag
N5 Mg1 N1 128.78(10) . . ?
N5 Mg1 N6 64.69(8) . . ?
N1 Mg1 N6 143.23(10) . . ?
N5 Mg1 N2 138.81(12) . . ?
N1 Mg1 N2 63.60(10) . . ?
N6 Mg1 N2 133.39(11) . . ?
N5 Mg1 N2A 154.25(18) . . ?
N1 Mg1 N2A 66.20(16) . . ?
N6 Mg1 N2A 118.05(17) . . ?
N5 Mg1 C50 32.40(8) . . ?
N1 Mg1 C50 148.73(8) . . ?
N6 Mg1 C50 32.33(7) . . ?
N2 Mg1 C50 147.30(10) . . ?
N2A Mg1 C50 143.38(16) . . ?
N5 Mg1 C13 149.56(10) . . ?
N1 Mg1 C13 32.24(8) . . ?
N6 Mg1 C13 145.73(10) . . ?
N2 Mg1 C13 32.19(10) . . ?
N2A Mg1 C13 35.07(16) . . ?
C50 Mg1 C13 178.02(10) . . ?
N8 Mg2 N3 140.40(9) . . ?
N8 Mg2 N4 131.44(8) . . ?
N3 Mg2 N4 64.83(8) . . ?
N8 Mg2 N7 66.81(10) . . ?
N3 Mg2 N7 120.92(11) . . ?
N4 Mg2 N7 148.18(10) . . ?
N8 Mg2 N7A 59.7(3) . . ?
N3 Mg2 N7A 138.6(3) . . ?
N4 Mg2 N7A 137.6(3) . . ?
N8 Mg2 C58 32.91(8) . . ?
N3 Mg2 C58 140.82(9) . . ?
N4 Mg2 C58 154.33(9) . . ?
N7 Mg2 C58 33.91(10) . . ?
N7A Mg2 C58 30.0(3) . . ?
N8 Mg2 C21 149.11(8) . . ?
N3 Mg2 C21 32.30(7) . . ?
N4 Mg2 C21 32.56(7) . . ?
N7 Mg2 C21 142.88(10) . . ?
N7A Mg2 C21 150.8(3) . . ?
C58 Mg2 C21 173.11(8) . . ?
C13 N1 C1A 126.2(2) . . ?
C13 N1 C1 132.9(5) . . ?
C13 N1 Mg1 92.18(15) . . ?
C1A N1 Mg1 140.8(2) . . ?
C1 N1 Mg1 124.3(5) . . ?
C21 N3 C20 130.3(2) . . ?
C21 N3 Mg2 92.52(15) . . ?
C20 N3 Mg2 136.17(17) . . ?
C21 N4 C26 131.27(18) . . ?
C21 N4 Mg2 91.56(13) . . ?
C26 N4 Mg2 136.91(14) . . ?
C50 N5 C38 133.2(3) . . ?
C50 N5 C38A 122.8(6) . . ?
C50 N5 Mg1 92.56(15) . . ?
C38 N5 Mg1 134.2(3) . . ?
C38A N5 Mg1 139.0(6) . . ?
C50 N6 C55 128.0(2) . . ?
C50 N6 Mg1 92.01(14) . . ?
C55 N6 Mg1 139.97(18) . . ?
C58 N8 C63 130.7(2) . . ?
C58 N8 Mg2 91.94(15) . . ?
C63 N8 Mg2 136.75(15) . . ?
C6 C1 C2 123.6(11) . . ?
C6 C1 N1 125.8(10) . . ?
C2 C1 N1 110.6(9) . . ?
C3 C2 C1 116.9(11) . . ?
C3 C2 C7 122.1(10) . . ?
C1 C2 C7 120.9(10) . . ?
C4 C3 C2 121.8(12) . . ?
C4 C3 H3A 119.1 . . ?
C2 C3 H3A 119.1 . . ?
C3 C4 C5 120.3(11) . . ?
C3 C4 H4A 119.8 . . ?
C5 C4 H4A 119.8 . . ?
C6 C5 C4 120.5(12) . . ?
C6 C5 H5A 119.8 . . ?
C4 C5 H5A 119.8 . . ?
C1 C6 C5 116.9(11) . . ?
C1 C6 C10 121.8(10) . . ?
C5 C6 C10 121.2(11) . . ?
C2 C7 C8 112.9(10) . . ?
C2 C7 C9 106.2(10) . . ?
C8 C7 C9 108.9(11) . . ?
C2 C7 H7A 109.6 . . ?
C8 C7 H7A 109.6 . . ?
C9 C7 H7A 109.6 . . ?
C7 C8 H8A 109.5 . . ?
C7 C8 H8B 109.5 . . ?
H8A C8 H8B 109.5 . . ?
C7 C8 H8C 109.5 . . ?
H8A C8 H8C 109.5 . . ?
H8B C8 H8C 109.5 . . ?
C7 C9 H9A 109.5 . . ?
C7 C9 H9B 109.5 . . ?
H9A C9 H9B 109.5 . . ?
C7 C9 H9C 109.5 . . ?
H9A C9 H9C 109.5 . . ?
H9B C9 H9C 109.5 . . ?
C11 C10 C6 109.1(12) . . ?
C11 C10 C12 137.8(14) . . ?
C6 C10 C12 86.7(11) . . ?
C11 C10 H10A 106.2 . . ?
C6 C10 H10A 106.2 . . ?
C12 C10 H10A 106.2 . . ?
C10 C11 H11A 109.5 . . ?
C10 C11 H11B 109.5 . . ?
H11A C11 H11B 109.5 . . ?
C10 C11 H11C 109.5 . . ?
H11A C11 H11C 109.5 . . ?
H11B C11 H11C 109.5 . . ?
C10 C12 H12A 109.5 . . ?
C10 C12 H12B 109.5 . . ?
H12A C12 H12B 109.5 . . ?
C10 C12 H12C 109.5 . . ?
H12A C12 H12C 109.5 . . ?
H12B C12 H12C 109.5 . . ?
N1 C1A C6A 118.8(3) . . ?
N1 C1A C2A 120.3(3) . . ?
C6A C1A C2A 120.2(3) . . ?
C3A C2A C1A 119.1(3) . . ?
C3A C2A C7A 120.6(3) . . ?
C1A C2A C7A 120.3(3) . . ?
C4A C3A C2A 121.1(4) . . ?
C4A C3A H3AA 119.5 . . ?
C2A C3A H3AA 119.5 . . ?
C3A C4A C5A 119.9(4) . . ?
C3A C4A H4AA 120.1 . . ?
C5A C4A H4AA 120.1 . . ?
C4A C5A C6A 121.5(4) . . ?
C4A C5A H5AA 119.3 . . ?
C6A C5A H5AA 119.3 . . ?
C5A C6A C1A 118.2(4) . . ?
C5A C6A C10A 119.5(3) . . ?
C1A C6A C10A 122.2(3) . . ?
C2A C7A C8A 114.4(3) . . ?
C2A C7A C9A 110.2(4) . . ?
C8A C7A C9A 110.2(3) . . ?
C2A C7A H7AA 107.2 . . ?
C8A C7A H7AA 107.2 . . ?
C9A C7A H7AA 107.2 . . ?
C7A C8A H8AA 109.5 . . ?
C7A C8A H8AB 109.5 . . ?
H8AA C8A H8AB 109.5 . . ?
C7A C8A H8AC 109.5 . . ?
H8AA C8A H8AC 109.5 . . ?
H8AB C8A H8AC 109.5 . . ?
C7A C9A H9AA 109.5 . . ?
C7A C9A H9AB 109.5 . . ?
H9AA C9A H9AB 109.5 . . ?
C7A C9A H9AC 109.5 . . ?
H9AA C9A H9AC 109.5 . . ?
H9AB C9A H9AC 109.5 . . ?
C6A C10A C12A 122.5(4) . . ?
C6A C10A C11A 110.7(4) . . ?
C12A C10A C11A 101.6(5) . . ?
C6A C10A H10B 107.0 . . ?
C12A C10A H10B 107.0 . . ?
C11A C10A H10B 107.0 . . ?
C10A C11A H11D 109.5 . . ?
C10A C11A H11E 109.5 . . ?
H11D C11A H11E 109.5 . . ?
C10A C11A H11F 109.5 . . ?
H11D C11A H11F 109.5 . . ?
H11E C11A H11F 109.5 . . ?
C10A C12A H12D 109.5 . . ?
C10A C12A H12E 109.5 . . ?
H12D C12A H12E 109.5 . . ?
C10A C12A H12F 109.5 . . ?
H12D C12A H12F 109.5 . . ?
H12E C12A H12F 109.5 . . ?
N2 C13 N1 110.5(2) . . ?
N1 C13 N2A 110.3(3) . . ?
N2 C13 C14 123.7(2) . . ?
N1 C13 C14 125.7(2) . . ?
N2A C13 C14 117.8(3) . . ?
N2 C13 Mg1 56.87(15) . . ?
N1 C13 Mg1 55.58(12) . . ?
N2A C13 Mg1 57.2(2) . . ?
C14 C13 Mg1 170.8(2) . . ?
C16 C14 C15 105.2(3) . . ?
C16 C14 C17 106.3(2) . . ?
C15 C14 C17 111.6(3) . . ?
C16 C14 C13 113.8(2) . . ?
C15 C14 C13 109.3(2) . . ?
C17 C14 C13 110.6(2) . . ?
C14 C15 H15A 109.5 . . ?
C14 C15 H15B 109.5 . . ?
H15A C15 H15B 109.5 . . ?
C14 C15 H15C 109.5 . . ?
H15A C15 H15C 109.5 . . ?
H15B C15 H15C 109.5 . . ?
C14 C16 H16A 109.5 . . ?
C14 C16 H16B 109.5 . . ?
H16A C16 H16B 109.5 . . ?
C14 C16 H16C 109.5 . . ?
H16A C16 H16C 109.5 . . ?
H16B C16 H16C 109.5 . . ?
C14 C17 H17A 109.5 . . ?
C14 C17 H17B 109.5 . . ?
H17A C17 H17B 109.5 . . ?
C14 C17 H17C 109.5 . . ?
H17A C17 H17C 109.5 . . ?
H17B C17 H17C 109.5 . . ?
C13 N2 C18 126.2(3) . . ?
C13 N2 Mg1 90.94(18) . . ?
C18 N2 Mg1 139.2(2) . . ?
N2 C18 C19 112.1(3) . . ?
N2 C18 H18A 109.2 . . ?
C19 C18 H18A 109.2 . . ?
N2 C18 H18B 109.2 . . ?
C19 C18 H18B 109.2 . . ?
H18A C18 H18B 107.9 . . ?
C20 C19 C18 113.6(3) . . ?
C20 C19 H19A 108.9 . . ?
C18 C19 H19A 108.9 . . ?
C20 C19 H19B 108.9 . . ?
C18 C19 H19B 108.9 . . ?
H19A C19 H19B 107.7 . . ?
C13 N2A C18A 129.9(5) . . ?
C13 N2A Mg1 87.7(3) . . ?
C18A N2A Mg1 142.0(4) . . ?
N2A C18A C19A 112.4(6) . . ?
N2A C18A H18C 109.1 . . ?
C19A C18A H18C 109.1 . . ?
N2A C18A H18D 109.1 . . ?
C19A C18A H18D 109.1 . . ?
H18C C18A H18D 107.9 . . ?
C20 C19A C18A 103.2(4) . . ?
C20 C19A H19C 111.1 . . ?
C18A C19A H19C 111.1 . . ?
C20 C19A H19D 111.1 . . ?
C18A C19A H19D 111.1 . . ?
H19C C19A H19D 109.1 . . ?
N3 C20 C19A 131.7(4) . . ?
N3 C20 C19 104.7(3) . . ?
N3 C20 H20A 110.8 . . ?
C19 C20 H20A 110.8 . . ?
N3 C20 H20B 110.8 . . ?
C19 C20 H20B 110.8 . . ?
H20A C20 H20B 108.9 . . ?
N3 C20 H20C 104.3 . . ?
C19A C20 H20C 104.3 . . ?
N3 C20 H20D 104.3 . . ?
C19A C20 H20D 104.3 . . ?
H20C C20 H20D 105.6 . . ?
N3 C21 N4 111.0(2) . . ?
N3 C21 C22 122.9(2) . . ?
N4 C21 C22 126.07(18) . . ?
N3 C21 Mg2 55.18(13) . . ?
N4 C21 Mg2 55.88(11) . . ?
C22 C21 Mg2 176.14(15) . . ?
C25 C22 C23 106.93(19) . . ?
C25 C22 C24 106.1(2) . . ?
C23 C22 C24 111.3(2) . . ?
C25 C22 C21 114.52(18) . . ?
C23 C22 C21 109.19(19) . . ?
C24 C22 C21 108.79(18) . . ?
C22 C23 H23A 109.5 . . ?
C22 C23 H23B 109.5 . . ?
H23A C23 H23B 109.5 . . ?
C22 C23 H23C 109.5 . . ?
H23A C23 H23C 109.5 . . ?
H23B C23 H23C 109.5 . . ?
C22 C24 H24A 109.5 . . ?
C22 C24 H24B 109.5 . . ?
H24A C24 H24B 109.5 . . ?
C22 C24 H24C 109.5 . . ?
H24A C24 H24C 109.5 . . ?
H24B C24 H24C 109.5 . . ?
C22 C25 H25A 109.5 . . ?
C22 C25 H25B 109.5 . . ?
H25A C25 H25B 109.5 . . ?
C22 C25 H25C 109.5 . . ?
H25A C25 H25C 109.5 . . ?
H25B C25 H25C 109.5 . . ?
C31 C26 C27 120.1(2) . . ?
C31 C26 N4 118.62(19) . . ?
C27 C26 N4 120.8(2) . . ?
C28 C27 C26 118.9(2) . . ?
C28 C27 C32 119.6(2) . . ?
C26 C27 C32 121.6(2) . . ?
C29 C28 C27 121.5(2) . . ?
C29 C28 H28A 119.3 . . ?
C27 C28 H28A 119.3 . . ?
C28 C29 C30 119.5(2) . . ?
C28 C29 H29A 120.2 . . ?
C30 C29 H29A 120.2 . . ?
C29 C30 C31 121.3(2) . . ?
C29 C30 H30A 119.4 . . ?
C31 C30 H30A 119.4 . . ?
C30 C31 C26 118.8(2) . . ?
C30 C31 C35 120.7(2) . . ?
C26 C31 C35 120.5(2) . . ?
C27 C32 C34 110.9(2) . . ?
C27 C32 C33 112.5(2) . . ?
C34 C32 C33 109.1(2) . . ?
C27 C32 H32A 108.1 . . ?
C34 C32 H32A 108.1 . . ?
C33 C32 H32A 108.1 . . ?
C32 C33 H33A 109.5 . . ?
C32 C33 H33B 109.5 . . ?
H33A C33 H33B 109.5 . . ?
C32 C33 H33C 109.5 . . ?
H33A C33 H33C 109.5 . . ?
H33B C33 H33C 109.5 . . ?
C32 C34 H34A 109.5 . . ?
C32 C34 H34B 109.5 . . ?
H34A C34 H34B 109.5 . . ?
C32 C34 H34C 109.5 . . ?
H34A C34 H34C 109.5 . . ?
H34B C34 H34C 109.5 . . ?
C31 C35 C36 110.4(2) . . ?
C31 C35 C37 113.4(2) . . ?
C36 C35 C37 110.5(2) . . ?
C31 C35 H35A 107.4 . . ?
C36 C35 H35A 107.4 . . ?
C37 C35 H35A 107.4 . . ?
C35 C36 H36A 109.5 . . ?
C35 C36 H36B 109.5 . . ?
H36A C36 H36B 109.5 . . ?
C35 C36 H36C 109.5 . . ?
H36A C36 H36C 109.5 . . ?
H36B C36 H36C 109.5 . . ?
C35 C37 H37A 109.5 . . ?
C35 C37 H37B 109.5 . . ?
H37A C37 H37B 109.5 . . ?
C35 C37 H37C 109.5 . . ?
H37A C37 H37C 109.5 . . ?
H37B C37 H37C 109.5 . . ?
N5 C38 C39 124.4(4) . . ?
N5 C38 C43 114.5(4) . . ?
C39 C38 C43 120.9(5) . . ?
C40 C39 C38 117.8(5) . . ?
C40 C39 C44 119.9(4) . . ?
C38 C39 C44 122.3(4) . . ?
C39 C40 C41 121.7(5) . . ?
C39 C40 H40A 119.1 . . ?
C41 C40 H40A 119.1 . . ?
C42 C41 C40 120.0(4) . . ?
C42 C41 H41A 120.0 . . ?
C40 C41 H41A 120.0 . . ?
C41 C42 C43 120.8(5) . . ?
C41 C42 H42A 119.6 . . ?
C43 C42 H42A 119.6 . . ?
C42 C43 C38 118.8(5) . . ?
C42 C43 C47 119.9(4) . . ?
C38 C43 C47 121.2(4) . . ?
C46 C44 C45 109.1(5) . . ?
C46 C44 C39 113.2(4) . . ?
C45 C44 C39 111.4(4) . . ?
C46 C44 H44A 107.7 . . ?
C45 C44 H44A 107.7 . . ?
C39 C44 H44A 107.7 . . ?
C44 C45 H45A 109.5 . . ?
C44 C45 H45B 109.5 . . ?
H45A C45 H45B 109.5 . . ?
C44 C45 H45C 109.5 . . ?
H45A C45 H45C 109.5 . . ?
H45B C45 H45C 109.5 . . ?
C44 C46 H46A 109.5 . . ?
C44 C46 H46B 109.5 . . ?
H46A C46 H46B 109.5 . . ?
C44 C46 H46C 109.5 . . ?
H46A C46 H46C 109.5 . . ?
H46B C46 H46C 109.5 . . ?
C48 C47 C49 102.3(5) . . ?
C48 C47 C43 120.0(5) . . ?
C49 C47 C43 114.2(5) . . ?
C48 C47 H47A 106.5 . . ?
C49 C47 H47A 106.5 . . ?
C43 C47 H47A 106.5 . . ?
C47 C48 H48A 109.5 . . ?
C47 C48 H48B 109.5 . . ?
H48A C48 H48B 109.5 . . ?
C47 C48 H48C 109.5 . . ?
H48A C48 H48C 109.5 . . ?
H48B C48 H48C 109.5 . . ?
C47 C49 H49A 109.5 . . ?
C47 C49 H49B 109.5 . . ?
H49A C49 H49B 109.5 . . ?
C47 C49 H49C 109.5 . . ?
H49A C49 H49C 109.5 . . ?
H49B C49 H49C 109.5 . . ?
C39A C38A C43A 122.4(12) . . ?
C39A C38A N5 111.3(8) . . ?
C43A C38A N5 125.3(10) . . ?
C38A C39A C40A 118.6(10) . . ?
C38A C39A C44A 121.8(9) . . ?
C40A C39A C44A 119.7(9) . . ?
C41A C40A C39A 119.0(10) . . ?
C41A C40A H40B 120.5 . . ?
C39A C40A H40B 120.5 . . ?
C42A C41A C40A 121.9(10) . . ?
C42A C41A H41B 119.0 . . ?
C40A C41A H41B 119.0 . . ?
C41A C42A C43A 121.9(10) . . ?
C41A C42A H42B 119.1 . . ?
C43A C42A H42B 119.1 . . ?
C42A C43A C38A 116.1(10) . . ?
C42A C43A C47A 122.1(9) . . ?
C38A C43A C47A 121.7(10) . . ?
C39A C44A C45A 114.4(9) . . ?
C39A C44A C46A 113.8(9) . . ?
C45A C44A C46A 107.7(9) . . ?
C39A C44A H44B 106.8 . . ?
C45A C44A H44B 106.8 . . ?
C46A C44A H44B 106.8 . . ?
C44A C45A H45D 109.5 . . ?
C44A C45A H45E 109.5 . . ?
H45D C45A H45E 109.5 . . ?
C44A C45A H45F 109.5 . . ?
H45D C45A H45F 109.5 . . ?
H45E C45A H45F 109.5 . . ?
C44A C46A H46D 109.5 . . ?
C44A C46A H46E 109.5 . . ?
H46D C46A H46E 109.5 . . ?
C44A C46A H46F 109.5 . . ?
H46D C46A H46F 109.5 . . ?
H46E C46A H46F 109.5 . . ?
C49A C47A C43A 118.6(10) . . ?
C49A C47A C48A 118.9(10) . . ?
C43A C47A C48A 92.5(8) . . ?
C49A C47A H47B 108.6 . . ?
C43A C47A H47B 108.6 . . ?
C48A C47A H47B 108.6 . . ?
C47A C48A H48D 109.5 . . ?
C47A C48A H48E 109.5 . . ?
H48D C48A H48E 109.5 . . ?
C47A C48A H48F 109.5 . . ?
H48D C48A H48F 109.5 . . ?
H48E C48A H48F 109.5 . . ?
C47A C49A H49D 109.5 . . ?
C47A C49A H49E 109.5 . . ?
H49D C49A H49E 109.5 . . ?
C47A C49A H49F 109.4 . . ?
H49D C49A H49F 109.5 . . ?
H49E C49A H49F 109.5 . . ?
N6 C50 N5 110.6(2) . . ?
N6 C50 C51 123.3(2) . . ?
N5 C50 C51 126.0(2) . . ?
N6 C50 Mg1 55.66(12) . . ?
N5 C50 Mg1 55.04(12) . . ?
C51 C50 Mg1 178.03(16) . . ?
C53 C51 C54 112.8(2) . . ?
C53 C51 C52 104.2(3) . . ?
C54 C51 C52 105.9(2) . . ?
C53 C51 C50 110.9(2) . . ?
C54 C51 C50 108.5(2) . . ?
C52 C51 C50 114.5(2) . . ?
C51 C52 H52A 109.5 . . ?
C51 C52 H52B 109.5 . . ?
H52A C52 H52B 109.5 . . ?
C51 C52 H52C 109.5 . . ?
H52A C52 H52C 109.5 . . ?
H52B C52 H52C 109.5 . . ?
C51 C53 H53A 109.5 . . ?
C51 C53 H53B 109.5 . . ?
H53A C53 H53B 109.5 . . ?
C51 C53 H53C 109.5 . . ?
H53A C53 H53C 109.5 . . ?
H53B C53 H53C 109.5 . . ?
C51 C54 H54A 109.5 . . ?
C51 C54 H54B 109.5 . . ?
H54A C54 H54B 109.5 . . ?
C51 C54 H54C 109.5 . . ?
H54A C54 H54C 109.5 . . ?
H54B C54 H54C 109.5 . . ?
C56 C55 N6 120.0(3) . . ?
N6 C55 C56A 95.6(4) . . ?
C56 C55 H55A 107.3 . . ?
N6 C55 H55A 107.3 . . ?
C56 C55 H55B 107.3 . . ?
N6 C55 H55B 107.3 . . ?
H55A C55 H55B 106.9 . . ?
N6 C55 H55C 112.6 . . ?
C56A C55 H55C 112.6 . . ?
N6 C55 H55D 112.6 . . ?
C56A C55 H55D 112.6 . . ?
H55C C55 H55D 110.1 . . ?
C58 N7 C57 130.2(3) . . ?
C58 N7 Mg2 89.74(17) . . ?
C57 N7 Mg2 139.5(2) . . ?
C55 C56 C57 111.4(3) . . ?
C55 C56 H56A 109.3 . . ?
C57 C56 H56A 109.3 . . ?
C55 C56 H56B 109.3 . . ?
C57 C56 H56B 109.3 . . ?
H56A C56 H56B 108.0 . . ?
N7 C57 C56 109.5(3) . . ?
N7 C57 H57A 109.8 . . ?
C56 C57 H57A 109.8 . . ?
N7 C57 H57B 109.8 . . ?
C56 C57 H57B 109.8 . . ?
H57A C57 H57B 108.2 . . ?
C58 N7A C57A 124.0(8) . . ?
C58 N7A Mg2 92.2(5) . . ?
C57A N7A Mg2 129.8(6) . . ?
C57A C56A C55 123.9(7) . . ?
C57A C56A H56C 106.4 . . ?
C55 C56A H56C 106.4 . . ?
C57A C56A H56D 106.4 . . ?
C55 C56A H56D 106.4 . . ?
H56C C56A H56D 106.4 . . ?
C56A C57A N7A 114.3(8) . . ?
C56A C57A H57C 108.7 . . ?
N7A C57A H57C 108.7 . . ?
C56A C57A H57D 108.7 . . ?
N7A C57A H57D 108.7 . . ?
H57C C57A H57D 107.6 . . ?
N7A C58 N8 105.4(4) . . ?
N8 C58 N7 111.5(2) . . ?
N7A C58 C59 124.9(5) . . ?
N8 C58 C59 125.1(2) . . ?
N7 C58 C59 122.9(2) . . ?
N7A C58 Mg2 57.8(4) . . ?
N8 C58 Mg2 55.15(12) . . ?
N7 C58 Mg2 56.35(14) . . ?
C59 C58 Mg2 174.43(17) . . ?
C61 C59 C60 107.2(2) . . ?
C61 C59 C62 105.1(2) . . ?
C60 C59 C62 110.7(2) . . ?
C61 C59 C58 114.3(2) . . ?
C60 C59 C58 110.4(2) . . ?
C62 C59 C58 109.1(2) . . ?
C59 C60 H60A 109.5 . . ?
C59 C60 H60B 109.5 . . ?
H60A C60 H60B 109.5 . . ?
C59 C60 H60C 109.5 . . ?
H60A C60 H60C 109.5 . . ?
H60B C60 H60C 109.5 . . ?
C59 C61 H61A 109.5 . . ?
C59 C61 H61B 109.5 . . ?
H61A C61 H61B 109.5 . . ?
C59 C61 H61C 109.5 . . ?
H61A C61 H61C 109.5 . . ?
H61B C61 H61C 109.5 . . ?
C59 C62 H62A 109.5 . . ?
C59 C62 H62B 109.5 . . ?
H62A C62 H62B 109.5 . . ?
C59 C62 H62C 109.5 . . ?
H62A C62 H62C 109.5 . . ?
H62B C62 H62C 109.5 . . ?
C68 C63 C64 120.4(2) . . ?
C68 C63 N8 118.7(2) . . ?
C64 C63 N8 120.5(2) . . ?
C65 C64 C63 118.6(2) . . ?
C65 C64 C69 120.3(2) . . ?
C63 C64 C69 121.1(2) . . ?
C64 C65 C66 121.3(2) . . ?
C64 C65 H65A 119.4 . . ?
C66 C65 H65A 119.4 . . ?
C67 C66 C65 119.5(2) . . ?
C67 C66 H66A 120.2 . . ?
C65 C66 H66A 120.2 . . ?
C66 C67 C68 121.7(2) . . ?
C66 C67 H67A 119.2 . . ?
C68 C67 H67A 119.2 . . ?
C67 C68 C63 118.5(2) . . ?
C67 C68 C72 120.8(2) . . ?
C63 C68 C72 120.6(2) . . ?
C70 C69 C71 109.8(2) . . ?
C70 C69 C64 113.8(2) . . ?
C71 C69 C64 110.4(2) . . ?
C70 C69 H69A 107.5 . . ?
C71 C69 H69A 107.5 . . ?
C64 C69 H69A 107.5 . . ?
C69 C70 H70A 109.5 . . ?
C69 C70 H70B 109.5 . . ?
H70A C70 H70B 109.5 . . ?
C69 C70 H70C 109.5 . . ?
H70A C70 H70C 109.5 . . ?
H70B C70 H70C 109.5 . . ?
C69 C71 H71A 109.5 . . ?
C69 C71 H71B 109.5 . . ?
H71A C71 H71B 109.5 . . ?
C69 C71 H71C 109.5 . . ?
H71A C71 H71C 109.5 . . ?
H71B C71 H71C 109.5 . . ?
C68 C72 C74 110.4(3) . . ?
C68 C72 C73 112.6(3) . . ?
C74 C72 C73 110.7(3) . . ?
C68 C72 H72A 107.7 . . ?
C74 C72 H72A 107.7 . . ?
C73 C72 H72A 107.7 . . ?
C72 C73 H73A 109.5 . . ?
C72 C73 H73B 109.5 . . ?
H73A C73 H73B 109.5 . . ?
C72 C73 H73C 109.5 . . ?
H73A C73 H73C 109.5 . . ?
H73B C73 H73C 109.5 . . ?
C72 C74 H74A 109.5 . . ?
C72 C74 H74B 109.5 . . ?
H74A C74 H74B 109.5 . . ?
C72 C74 H74C 109.5 . . ?
H74A C74 H74C 109.5 . . ?
H74B C74 H74C 109.5 . . ?
C2T C1T C6T 122.2(4) . . ?
C2T C1T H1TA 118.9 . . ?
C6T C1T H1TA 118.9 . . ?
C1T C2T C3T 120.1(4) . . ?
C1T C2T H2TA 119.9 . . ?
C3T C2T H2TA 119.9 . . ?
C2T C3T C4T 118.3(4) . . ?
C2T C3T H3TA 120.9 . . ?
C4T C3T H3TA 120.9 . . ?
C5T C4T C3T 121.5(5) . . ?
C5T C4T H4TA 119.2 . . ?
C3T C4T H4TA 119.2 . . ?
C4T C5T C6T 120.7(5) . . ?
C4T C5T H5TA 119.6 . . ?
C6T C5T H5TA 119.6 . . ?
C5T C6T C1T 117.2(4) . . ?
C5T C6T C7T 121.5(4) . . ?
C1T C6T C7T 121.3(4) . . ?
C6T C7T H7TA 109.5 . . ?
C6T C7T H7TB 109.5 . . ?
H7TA C7T H7TB 109.5 . . ?
C6T C7T H7TC 109.5 . . ?
H7TA C7T H7TC 109.5 . . ?
H7TB C7T H7TC 109.5 . . ?
C2TA C1TA C6TA 118.2(13) . . ?
C2TA C1TA H1TB 120.9 . . ?
C6TA C1TA H1TB 120.9 . . ?
C1TA C2TA C3TA 122.0(15) . . ?
C1TA C2TA H2TB 119.0 . . ?
C3TA C2TA H2TB 119.0 . . ?
C4TA C3TA C2TA 116.0(13) . . ?
C4TA C3TA H3TB 122.0 . . ?
C2TA C3TA H3TB 122.0 . . ?
C3TA C4TA C5TA 124.6(13) . . ?
C3TA C4TA H4TB 117.7 . . ?
C5TA C4TA H4TB 117.7 . . ?
C6TA C5TA C4TA 117.0(14) . . ?
C6TA C5TA H5TB 121.5 . . ?
C4TA C5TA H5TB 121.5 . . ?
C5TA C6TA C1TA 122.0(14) . . ?
C5TA C6TA C7TA 109.2(14) . . ?
C1TA C6TA C7TA 128.5(14) . . ?
C6TA C7TA H7TD 109.5 . . ?
C6TA C7TA H7TE 109.5 . . ?
H7TD C7TA H7TE 109.5 . . ?
C6TA C7TA H7TF 109.5 . . ?
H7TD C7TA H7TF 109.5 . . ?
H7TE C7TA H7TF 109.5 . . ?

loop_
_geom_bond_atom_site_label_1
_geom_bond_atom_site_label_2
_geom_bond_distance
_geom_bond_site_symmetry_2
_geom_bond_publ_flag
Mg1 N5 2.041(2) . ?
Mg1 N1 2.053(2) . ?
Mg1 N6 2.055(2) . ?
Mg1 N2 2.083(3) . ?
Mg1 N2A 2.093(5) . ?
Mg1 C50 2.487(2) . ?
Mg1 C13 2.488(3) . ?
Mg2 N8 2.038(2) . ?
Mg2 N3 2.045(2) . ?
Mg2 N4 2.0606(19) . ?
Mg2 N7 2.066(3) . ?
Mg2 N7A 2.101(9) . ?
Mg2 C58 2.482(2) . ?
Mg2 C21 2.488(2) . ?
N1 C13 1.328(3) . ?
N1 C1A 1.390(4) . ?
N1 C1 1.584(12) . ?
N3 C21 1.331(3) . ?
N3 C20 1.431(3) . ?
N4 C21 1.340(3) . ?
N4 C26 1.417(3) . ?
N5 C50 1.334(3) . ?
N5 C38 1.398(7) . ?
N5 C38A 1.548(15) . ?
N6 C50 1.331(3) . ?
N6 C55 1.453(3) . ?
N8 C58 1.349(3) . ?
N8 C63 1.413(3) . ?
C1 C6 1.386(16) . ?
C1 C2 1.403(17) . ?
C2 C3 1.391(15) . ?
C2 C7 1.494(16) . ?
C3 C4 1.348(19) . ?
C3 H3A 0.9500 . ?
C4 C5 1.412(19) . ?
C4 H4A 0.9500 . ?
C5 C6 1.394(15) . ?
C5 H5A 0.9500 . ?
C6 C10 1.559(16) . ?
C7 C8 1.507(17) . ?
C7 C9 1.555(19) . ?
C7 H7A 1.0000 . ?
C8 H8A 0.9800 . ?
C8 H8B 0.9800 . ?
C8 H8C 0.9800 . ?
C9 H9A 0.9800 . ?
C9 H9B 0.9800 . ?
C9 H9C 0.9800 . ?
C10 C11 1.39(3) . ?
C10 C12 1.81(3) . ?
C10 H10A 1.0000 . ?
C11 H11A 0.9800 . ?
C11 H11B 0.9800 . ?
C11 H11C 0.9800 . ?
C12 H12A 0.9800 . ?
C12 H12B 0.9800 . ?
C12 H12C 0.9800 . ?
C1A C6A 1.411(5) . ?
C1A C2A 1.415(5) . ?
C2A C3A 1.388(5) . ?
C2A C7A 1.513(5) . ?
C3A C4A 1.375(6) . ?
C3A H3AA 0.9500 . ?
C4A C5A 1.386(6) . ?
C4A H4AA 0.9500 . ?
C5A C6A 1.396(5) . ?
C5A H5AA 0.9500 . ?
C6A C10A 1.515(5) . ?
C7A C8A 1.527(6) . ?
C7A C9A 1.534(6) . ?
C7A H7AA 1.0000 . ?
C8A H8AA 0.9800 . ?
C8A H8AB 0.9800 . ?
C8A H8AC 0.9800 . ?
C9A H9AA 0.9800 . ?
C9A H9AB 0.9800 . ?
C9A H9AC 0.9800 . ?
C10A C12A 1.529(9) . ?
C10A C11A 1.540(9) . ?
C10A H10B 1.0000 . ?
C11A H11D 0.9800 . ?
C11A H11E 0.9800 . ?
C11A H11F 0.9800 . ?
C12A H12D 0.9800 . ?
C12A H12E 0.9800 . ?
C12A H12F 0.9800 . ?
C13 N2 1.325(4) . ?
C13 N2A 1.430(6) . ?
C13 C14 1.559(3) . ?
C14 C16 1.515(4) . ?
C14 C15 1.521(5) . ?
C14 C17 1.541(4) . ?
C15 H15A 0.9800 . ?
C15 H15B 0.9800 . ?
C15 H15C 0.9800 . ?
C16 H16A 0.9800 . ?
C16 H16B 0.9800 . ?
C16 H16C 0.9800 . ?
C17 H17A 0.9800 . ?
C17 H17B 0.9800 . ?
C17 H17C 0.9800 . ?
N2 C18 1.450(5) . ?
C18 C19 1.541(5) . ?
C18 H18A 0.9900 . ?
C18 H18B 0.9900 . ?
C19 C20 1.5049(19) . ?
C19 H19A 0.9900 . ?
C19 H19B 0.9900 . ?
N2A C18A 1.462(8) . ?
C18A C19A 1.484(4) . ?
C18A H18C 0.9900 . ?
C18A H18D 0.9900 . ?
C19A C20 1.481(2) . ?
C19A H19C 0.9900 . ?
C19A H19D 0.9900 . ?
C20 H20A 0.9900 . ?
C20 H20B 0.9900 . ?
C20 H20C 0.9900 . ?
C20 H20D 0.9900 . ?
C21 C22 1.542(3) . ?
C22 C25 1.521(3) . ?
C22 C23 1.533(3) . ?
C22 C24 1.541(3) . ?
C23 H23A 0.9800 . ?
C23 H23B 0.9800 . ?
C23 H23C 0.9800 . ?
C24 H24A 0.9800 . ?
C24 H24B 0.9800 . ?
C24 H24C 0.9800 . ?
C25 H25A 0.9800 . ?
C25 H25B 0.9800 . ?
C25 H25C 0.9800 . ?
C26 C31 1.408(3) . ?
C26 C27 1.409(3) . ?
C27 C28 1.386(3) . ?
C27 C32 1.524(3) . ?
C28 C29 1.380(4) . ?
C28 H28A 0.9500 . ?
C29 C30 1.381(4) . ?
C29 H29A 0.9500 . ?
C30 C31 1.391(3) . ?
C30 H30A 0.9500 . ?
C31 C35 1.517(3) . ?
C32 C34 1.529(4) . ?
C32 C33 1.537(4) . ?
C32 H32A 1.0000 . ?
C33 H33A 0.9800 . ?
C33 H33B 0.9800 . ?
C33 H33C 0.9800 . ?
C34 H34A 0.9800 . ?
C34 H34B 0.9800 . ?
C34 H34C 0.9800 . ?
C35 C36 1.528(4) . ?
C35 C37 1.529(4) . ?
C35 H35A 1.0000 . ?
C36 H36A 0.9800 . ?
C36 H36B 0.9800 . ?
C36 H36C 0.9800 . ?
C37 H37A 0.9800 . ?
C37 H37B 0.9800 . ?
C37 H37C 0.9800 . ?
C38 C39 1.405(7) . ?
C38 C43 1.417(7) . ?
C39 C40 1.388(6) . ?
C39 C44 1.530(6) . ?
C40 C41 1.391(8) . ?
C40 H40A 0.9500 . ?
C41 C42 1.373(8) . ?
C41 H41A 0.9500 . ?
C42 C43 1.388(6) . ?
C42 H42A 0.9500 . ?
C43 C47 1.523(6) . ?
C44 C46 1.519(8) . ?
C44 C45 1.527(8) . ?
C44 H44A 1.0000 . ?
C45 H45A 0.9800 . ?
C45 H45B 0.9800 . ?
C45 H45C 0.9800 . ?
C46 H46A 0.9800 . ?
C46 H46B 0.9800 . ?
C46 H46C 0.9800 . ?
C47 C48 1.472(9) . ?
C47 C49 1.512(8) . ?
C47 H47A 1.0000 . ?
C48 H48A 0.9800 . ?
C48 H48B 0.9800 . ?
C48 H48C 0.9800 . ?
C49 H49A 0.9800 . ?
C49 H49B 0.9800 . ?
C49 H49C 0.9800 . ?
C38A C39A 1.399(16) . ?
C38A C43A 1.428(14) . ?
C39A C40A 1.407(14) . ?
C39A C44A 1.556(13) . ?
C40A C41A 1.388(17) . ?
C40A H40B 0.9500 . ?
C41A C42A 1.365(16) . ?
C41A H41B 0.9500 . ?
C42A C43A 1.399(14) . ?
C42A H42B 0.9500 . ?
C43A C47A 1.508(13) . ?
C44A C45A 1.562(18) . ?
C44A C46A 1.563(17) . ?
C44A H44B 1.0000 . ?
C45A H45D 0.9800 . ?
C45A H45E 0.9800 . ?
C45A H45F 0.9800 . ?
C46A H46D 0.9800 . ?
C46A H46E 0.9800 . ?
C46A H46F 0.9800 . ?
C47A C49A 1.496(16) . ?
C47A C48A 1.88(2) . ?
C47A H47B 1.0000 . ?
C48A H48D 0.9800 . ?
C48A H48E 0.9800 . ?
C48A H48F 0.9800 . ?
C49A H49D 0.9800 . ?
C49A H49E 0.9800 . ?
C49A H49F 0.9800 . ?
C50 C51 1.547(3) . ?
C51 C53 1.521(4) . ?
C51 C54 1.523(3) . ?
C51 C52 1.536(4) . ?
C52 H52A 0.9800 . ?
C52 H52B 0.9800 . ?
C52 H52C 0.9800 . ?
C53 H53A 0.9800 . ?
C53 H53B 0.9800 . ?
C53 H53C 0.9800 . ?
C54 H54A 0.9800 . ?
C54 H54B 0.9800 . ?
C54 H54C 0.9800 . ?
C55 C56 1.446(5) . ?
C55 C56A 1.497(2) . ?
C55 H55A 0.9900 . ?
C55 H55B 0.9900 . ?
C55 H55C 0.9900 . ?
C55 H55D 0.9900 . ?
N7 C58 1.385(4) . ?
N7 C57 1.481(4) . ?
C56 C57 1.510(5) . ?
C56 H56A 0.9900 . ?
C56 H56B 0.9900 . ?
C57 H57A 0.9900 . ?
C57 H57B 0.9900 . ?
N7A C58 1.243(9) . ?
N7A C57A 1.519(13) . ?
C56A C57A 1.492(2) . ?
C56A H56C 0.9900 . ?
C56A H56D 0.9900 . ?
C57A H57C 0.9900 . ?
C57A H57D 0.9900 . ?
C58 C59 1.551(3) . ?
C59 C61 1.524(4) . ?
C59 C60 1.527(4) . ?
C59 C62 1.530(4) . ?
C60 H60A 0.9800 . ?
C60 H60B 0.9800 . ?
C60 H60C 0.9800 . ?
C61 H61A 0.9800 . ?
C61 H61B 0.9800 . ?
C61 H61C 0.9800 . ?
C62 H62A 0.9800 . ?
C62 H62B 0.9800 . ?
C62 H62C 0.9800 . ?
C63 C68 1.409(3) . ?
C63 C64 1.410(3) . ?
C64 C65 1.386(4) . ?
C64 C69 1.528(3) . ?
C65 C66 1.387(4) . ?
C65 H65A 0.9500 . ?
C66 C67 1.376(4) . ?
C66 H66A 0.9500 . ?
C67 C68 1.385(4) . ?
C67 H67A 0.9500 . ?
C68 C72 1.519(4) . ?
C69 C70 1.521(4) . ?
C69 C71 1.527(4) . ?
C69 H69A 1.0000 . ?
C70 H70A 0.9800 . ?
C70 H70B 0.9800 . ?
C70 H70C 0.9800 . ?
C71 H71A 0.9800 . ?
C71 H71B 0.9800 . ?
C71 H71C 0.9800 . ?
C72 C74 1.525(5) . ?
C72 C73 1.531(4) . ?
C72 H72A 1.0000 . ?
C73 H73A 0.9800 . ?
C73 H73B 0.9800 . ?
C73 H73C 0.9800 . ?
C74 H74A 0.9800 . ?
C74 H74B 0.9800 . ?
C74 H74C 0.9800 . ?
C1T C2T 1.369(7) . ?
C1T C6T 1.403(6) . ?
C1T H1TA 0.9500 . ?
C2T C3T 1.372(6) . ?
C2T H2TA 0.9500 . ?
C3T C4T 1.411(6) . ?
C3T H3TA 0.9500 . ?
C4T C5T 1.355(8) . ?
C4T H4TA 0.9500 . ?
C5T C6T 1.395(6) . ?
C5T H5TA 0.9500 . ?
C6T C7T 1.489(7) . ?
C7T H7TA 0.9800 . ?
C7T H7TB 0.9800 . ?
C7T H7TC 0.9800 . ?
C1TA C2TA 1.35(2) . ?
C1TA C6TA 1.37(2) . ?
C1TA H1TB 0.9500 . ?
C2TA C3TA 1.403(18) . ?
C2TA H2TB 0.9500 . ?
C3TA C4TA 1.33(2) . ?
C3TA H3TB 0.9500 . ?
C4TA C5TA 1.376(19) . ?
C4TA H4TB 0.9500 . ?
C5TA C6TA 1.348(19) . ?
C5TA H5TB 0.9500 . ?
C6TA C7TA 1.47(2) . ?
C7TA H7TD 0.9800 . ?
C7TA H7TE 0.9800 . ?
C7TA H7TF 0.9800 . ?
